data_1567078
loop_
_publ_author_name
'Zhou, Weinan'
'Sarma, Tridib'
'Yang, Liu'
'Lei, Chuanhu'
'Sessler, Jonathan L.'

_publ_section_title
;
 Controlled assembly of a bicyclic porphyrinoid and its 3-dimensional
 boron difluoride arrays
;
_journal_issue 24
_journal_name_full 'Chemical Science'
_journal_page_first 7276
_journal_page_last 7282
_journal_paper_doi 10.1039/D2SC01635D
_journal_volume 13
_journal_year 2022
_chemical_formula_moiety '2(C H2 Cl2), C104 H105 B2 F4 N11, 5(C H4 O)'
_chemical_formula_sum 'C111 H129 B2 Cl4 F4 N11 O5'
_chemical_formula_weight 1936.66
_space_group_crystal_system orthorhombic
_space_group_IT_number 60
_space_group_name_Hall '-P 2n 2ab'
_space_group_name_H-M_alt 'P b c n'
_atom_sites_solution_hydrogens mixed
_atom_sites_solution_primary dual
_audit_creation_date 2021-01-17
_audit_creation_method
;
Olex2 1.3
(compiled 2020.11.12 svn.r5f609507 for OlexSys, GUI svn.r6145)
;
_audit_update_record
;
2022-02-08 deposited with the CCDC.	2022-05-26 downloaded from the CCDC.
;
_cell_angle_alpha 90
_cell_angle_beta 90
_cell_angle_gamma 90
_cell_formula_units_Z 8
_cell_length_a 38.9356(10)
_cell_length_b 18.8132(4)
_cell_length_c 29.4619(7)
_cell_measurement_reflns_used 9800
_cell_measurement_temperature 173.0
_cell_measurement_theta_max 68.12
_cell_measurement_theta_min 3.00
_cell_volume 21580.9(9)
_computing_cell_refinement 'SAINT V8.40B (?, 2016)'
_computing_data_reduction 'SAINT V8.40B (?, 2016)'
_computing_molecular_graphics 'Olex2 1.3 (Dolomanov et al., 2009)'
_computing_publication_material 'Olex2 1.3 (Dolomanov et al., 2009)'
_computing_structure_refinement 'SHELXL 2018/3 (Sheldrick, 2015)'
_computing_structure_solution 'SHELXT 2018/2 (Sheldrick, 2018)'
_diffrn_ambient_temperature 173.0
_diffrn_measured_fraction_theta_full 0.999
_diffrn_measured_fraction_theta_max 0.998
_diffrn_measurement_device_type 'Bruker APEX-II CCD'
_diffrn_measurement_method '\f and \w scans'
_diffrn_radiation_type CuK\a
_diffrn_radiation_wavelength 1.54178
_diffrn_reflns_av_R_equivalents 0.0872
_diffrn_reflns_av_unetI/netI 0.0335
_diffrn_reflns_Laue_measured_fraction_full 0.999
_diffrn_reflns_Laue_measured_fraction_max 0.998
_diffrn_reflns_limit_h_max 46
_diffrn_reflns_limit_h_min -46
_diffrn_reflns_limit_k_max 16
_diffrn_reflns_limit_k_min -22
_diffrn_reflns_limit_l_max 35
_diffrn_reflns_limit_l_min -35
_diffrn_reflns_number 234927
_diffrn_reflns_point_group_measured_fraction_full 0.999
_diffrn_reflns_point_group_measured_fraction_max 0.998
_diffrn_reflns_theta_full 67.679
_diffrn_reflns_theta_max 68.418
_diffrn_reflns_theta_min 2.269
_diffrn_source_current 45.0
_diffrn_source_power 2.25
_diffrn_source_voltage 50.0
_diffrn_standards_number 0
_exptl_absorpt_coefficient_mu 1.502
_exptl_absorpt_correction_T_max 0.7531
_exptl_absorpt_correction_T_min 0.5844
_exptl_absorpt_correction_type none
_exptl_absorpt_process_details
;
SADABS-2016/2 (Bruker,2016/2) was used for absorption correction.
wR2(int) was 0.1144 before and 0.0639 after correction.
The Ratio of minimum to maximum transmission is 0.7760.
The \l/2 correction factor is Not present.
;
_exptl_crystal_colour green
_exptl_crystal_density_diffrn 1.192
_exptl_crystal_description needle
_exptl_crystal_F_000 8208
_refine_diff_density_max 1.459
_refine_diff_density_min -1.059
_refine_diff_density_rms 0.091
_refine_ls_extinction_method none
_refine_ls_goodness_of_fit_ref 1.340
_refine_ls_hydrogen_treatment constr
_refine_ls_matrix_type full
_refine_ls_number_parameters 1259
_refine_ls_number_reflns 19806
_refine_ls_number_restraints 0
_refine_ls_restrained_S_all 1.340
_refine_ls_R_factor_all 0.1328
_refine_ls_R_factor_gt 0.1029
_refine_ls_shift/su_max 0.001
_refine_ls_shift/su_mean 0.000
_refine_ls_structure_factor_coef Fsqd
_refine_ls_weighting_details 'w=1/[\s^2^(Fo^2^)+(0.2000P)^2^] where P=(Fo^2^+2Fc^2^)/3'
_refine_ls_weighting_scheme calc
_refine_ls_wR_factor_gt 0.3092
_refine_ls_wR_factor_ref 0.3439
_reflns_Friedel_coverage 0.000
_reflns_number_gt 13583
_reflns_number_total 19806
_reflns_threshold_expression 'I > 2\s(I)'
_cod_data_source_file d2sc01635d2.cif
_cod_data_source_block ta_a_sq
_cod_depositor_comments 'Adding full bibliography for 1567076--1567079.cif.'
_cod_database_code 1567078
_shelx_shelxl_version_number 2018/3
_shelx_space_group_comment
;
The symmetry employed for this shelxl refinement is uniquely defined
by the following loop, which should always be used as a source of
symmetry information in preference to the above space-group names.
They are only intended as comments.
;
_olex2_refinement_description
;
1. Fixed Uiso
 At 1.2 times of:
  All C(H) groups, All C(H,H) groups, All N(H) groups
 At 1.5 times of:
  All C(H,H,H) groups, All O(H) groups
2.a Riding coordinates:
 O3(H3A)
2.b Riding coordinates and stretchable bonds:
 O2(H2)
2.c Secondary CH2 refined with riding coordinates:
 C105(H10W,H10X), C111(H11D,H11E), C5(H5A,H5B), C7(H7A,H7B), C14(H14A,H14B),
 C16(H16A,H16B), C34(H34A,H34B), C36(H36A,H36B), C43(H43A,H43B), C45(H45A,H45B),
  C52(H52A,H52B), C54(H54A,H54B), C72(H72A,H72B), C74(H74A,H74B), C92(H92A,
 H92B), C94(H94A,H94B), C101(H10A,H10B), C103(H10F,H10G)
2.d Aromatic/amide H refined with riding coordinates:
 N3(H3), N5(H5), N8(H8), N10(H10), N11(H11), C19(H19), C20(H20), C23(H23),
 C24(H24), C26(H26), C29(H29), C38(H38), C57(H57), C58(H58), C61(H61), C62(H62),
  C64(H64), C67(H67), C77(H77), C78(H78), C81(H81), C82(H82), C84(H84),
 C87(H87), C96(H96)
2.e Idealised Me refined as rotating group:
 C6(H6A,H6B,H6C), C8(H8A,H8B,H8C), C15(H15A,H15B,H15C), C17(H17A,H17B,H17C),
 C35(H35A,H35B,H35C), C37(H37A,H37B,H37C), C44(H44A,H44B,H44C), C46(H46A,H46B,
 H46C), C53(H53A,H53B,H53C), C55(H55A,H55B,H55C), C73(H73A,H73B,H73C), C75(H75A,
 H75B,H75C), C93(H93A,H93B,H93C), C95(H95A,H95B,H95C), C102(H10C,H10D,H10E),
 C104(H10H,H10I,H10J), C106(H10K,H10L,H10M), C107(H10N,H10O,H10P), C108(H10Q,
 H10R,H10S), C109(H10T,H10U,H10V), C110(H11A,H11B,H11C)
2.f Idealised tetrahedral OH refined as rotating group:
 O1(H1), O4(H4), O5(H5C)
;
_olex2_submission_special_instructions 'No special instructions were received'

loop_
_space_group_symop_operation_xyz
'x, y, z'
'-x+1/2, -y+1/2, z+1/2'
'-x, y, -z+1/2'
'x+1/2, -y+1/2, -z'
'-x, -y, -z'
'x-1/2, y-1/2, -z-1/2'
'x, -y, z-1/2'
'-x-1/2, y-1/2, z'

loop_
_atom_site_label
_atom_site_type_symbol
_atom_site_fract_x
_atom_site_fract_y
_atom_site_fract_z
_atom_site_U_iso_or_equiv
_atom_site_adp_type
_atom_site_occupancy
_atom_site_site_symmetry_order
_atom_site_calc_flag
_atom_site_refinement_flags_posn
_atom_site_refinement_flags_adp
_atom_site_refinement_flags_occupancy
_atom_site_disorder_assembly
_atom_site_disorder_group
Cl1 Cl 0.34907(4) 0.29958(8) 0.63905(6) 0.0892(5) Uani 1 1 d . . . . .
Cl2 Cl 0.28099(4) 0.35315(11) 0.61709(8) 0.1115(6) Uani 1 1 d . . . . .
C105 C 0.31921(18) 0.3656(4) 0.6488(3) 0.101(2) Uani 1 1 d . . . . .
H10W H 0.329398 0.412126 0.640766 0.122 Uiso 1 1 calc R U . . .
H10X H 0.313499 0.366553 0.681530 0.122 Uiso 1 1 calc R U . . .
Cl3 Cl 0.36333(8) 0.69973(15) 0.29126(9) 0.1524(11) Uani 1 1 d . . . . .
Cl4 Cl 0.41821(17) 0.81630(18) 0.27692(10) 0.253(3) Uani 1 1 d . . . . .
C111 C 0.3977(5) 0.7363(5) 0.2627(4) 0.225(8) Uani 1 1 d . . . . .
H11D H 0.390209 0.741564 0.230745 0.270 Uiso 1 1 calc R U . . .
H11E H 0.415863 0.699463 0.262664 0.270 Uiso 1 1 calc R U . . .
F1 F 0.30432(7) 0.46332(15) 0.72751(10) 0.0726(8) Uani 1 1 d . . . . .
F2 F 0.32801(6) 0.56214(19) 0.69578(8) 0.0762(9) Uani 1 1 d . . . . .
F3 F 0.40838(7) 0.77939(15) 0.59819(8) 0.0657(7) Uani 1 1 d . . . . .
F4 F 0.39863(6) 0.89494(14) 0.57992(9) 0.0641(7) Uani 1 1 d . . . . .
N1 N 0.27993(8) 0.57620(19) 0.74742(11) 0.0502(8) Uani 1 1 d . . . . .
N2 N 0.33830(8) 0.53995(19) 0.77450(10) 0.0478(8) Uani 1 1 d . . . . .
N3 N 0.46512(9) 0.59120(17) 0.66647(11) 0.0490(8) Uani 1 1 d . . . . .
H3 H 0.470734 0.634503 0.674996 0.059 Uiso 1 1 calc R U . . .
N4 N 0.54479(8) 0.61582(15) 0.52038(10) 0.0413(7) Uani 1 1 d . . . . .
N5 N 0.52773(8) 0.74816(15) 0.49445(10) 0.0400(7) Uani 1 1 d . . . . .
H5 H 0.520116 0.714113 0.512287 0.048 Uiso 1 1 calc R U . . .
N6 N 0.42058(8) 0.81744(15) 0.52155(10) 0.0407(7) Uani 1 1 d . . . . .
N7 N 0.45676(8) 0.85639(15) 0.58757(10) 0.0401(7) Uani 1 1 d . . . . .
N8 N 0.39713(9) 0.82081(18) 0.76427(11) 0.0526(8) Uani 1 1 d . . . . .
H8 H 0.397798 0.774054 0.763939 0.063 Uiso 1 1 calc R U . . .
N9 N 0.31634(11) 0.8011(2) 0.90602(12) 0.0707(12) Uani 1 1 d . . . . .
N10 N 0.29286(10) 0.6618(2) 0.88891(11) 0.0651(11) Uani 1 1 d . . . . .
H10 H 0.302239 0.696694 0.873357 0.078 Uiso 1 1 calc R U . . .
N11 N 0.29837(9) 0.76671(19) 0.60503(12) 0.0558(9) Uani 1 1 d . . . . .
H11 H 0.296439 0.808281 0.618481 0.067 Uiso 1 1 calc R U . . .
C1 C 0.25551(11) 0.6038(2) 0.72042(14) 0.0536(10) Uani 1 1 d . . . . .
C2 C 0.22811(11) 0.6304(3) 0.74678(17) 0.0641(12) Uani 1 1 d . . . . .
C3 C 0.23692(12) 0.6185(3) 0.79213(16) 0.0655(12) Uani 1 1 d . . . . .
C4 C 0.27009(11) 0.5863(3) 0.79265(14) 0.0568(10) Uani 1 1 d . . . . .
C5 C 0.19591(13) 0.6618(3) 0.7279(2) 0.0823(16) Uani 1 1 d . . . . .
H5A H 0.202121 0.696625 0.704094 0.099 Uiso 1 1 calc R U . . .
H5B H 0.183921 0.687908 0.752387 0.099 Uiso 1 1 calc R U . . .
C6 C 0.17160(16) 0.6084(4) 0.7080(3) 0.105(2) Uani 1 1 d . . . . .
H6A H 0.183987 0.577943 0.686496 0.157 Uiso 1 1 calc R U . . .
H6B H 0.153023 0.633197 0.692077 0.157 Uiso 1 1 calc R U . . .
H6C H 0.161905 0.579070 0.732303 0.157 Uiso 1 1 calc R U . . .
C7 C 0.21541(15) 0.6385(4) 0.8325(2) 0.099(2) Uani 1 1 d . . . . .
H7A H 0.223183 0.611399 0.859449 0.119 Uiso 1 1 calc R U . . .
H7B H 0.191100 0.626090 0.826650 0.119 Uiso 1 1 calc R U . . .
C8 C 0.21854(18) 0.7206(5) 0.8422(3) 0.135(4) Uani 1 1 d . . . . .
H8A H 0.215540 0.746995 0.813775 0.203 Uiso 1 1 calc R U . . .
H8B H 0.241259 0.730946 0.854887 0.203 Uiso 1 1 calc R U . . .
H8C H 0.200771 0.734958 0.863879 0.203 Uiso 1 1 calc R U . . .
C9 C 0.29421(12) 0.5767(2) 0.82760(13) 0.0557(11) Uani 1 1 d . . . . .
C10 C 0.32759(11) 0.5554(2) 0.81878(12) 0.0515(10) Uani 1 1 d . . . . .
C11 C 0.35761(12) 0.5500(2) 0.84747(13) 0.0560(11) Uani 1 1 d . . . . .
C12 C 0.38501(12) 0.5339(2) 0.82007(14) 0.0549(10) Uani 1 1 d . . . . .
C13 C 0.37235(11) 0.5281(2) 0.77526(13) 0.0500(9) Uani 1 1 d . . . . .
C14 C 0.36072(14) 0.5627(3) 0.89808(14) 0.0657(13) Uani 1 1 d . . . . .
H14A H 0.375791 0.525866 0.911507 0.079 Uiso 1 1 calc R U . . .
H14B H 0.337767 0.558314 0.912273 0.079 Uiso 1 1 calc R U . . .
C15 C 0.37563(15) 0.6369(3) 0.90841(16) 0.0731(14) Uani 1 1 d . . . . .
H15A H 0.398951 0.640238 0.896084 0.110 Uiso 1 1 calc R U . . .
H15B H 0.376294 0.644280 0.941331 0.110 Uiso 1 1 calc R U . . .
H15C H 0.361115 0.673364 0.894392 0.110 Uiso 1 1 calc R U . . .
C16 C 0.42126(12) 0.5192(3) 0.83468(16) 0.0640(12) Uani 1 1 d . . . . .
H16A H 0.425926 0.544588 0.863448 0.077 Uiso 1 1 calc R U . . .
H16B H 0.437278 0.537675 0.811407 0.077 Uiso 1 1 calc R U . . .
C17 C 0.42773(19) 0.4406(3) 0.8414(2) 0.097(2) Uani 1 1 d . . . . .
H17A H 0.425446 0.415898 0.812263 0.146 Uiso 1 1 calc R U . . .
H17B H 0.410956 0.421425 0.862972 0.146 Uiso 1 1 calc R U . . .
H17C H 0.450980 0.433515 0.853316 0.146 Uiso 1 1 calc R U . . .
C18 C 0.39395(10) 0.5140(2) 0.73487(13) 0.0467(9) Uani 1 1 d . . . . .
C19 C 0.39178(10) 0.4492(2) 0.71135(14) 0.0498(9) Uani 1 1 d . . . . .
H19 H 0.374644 0.415753 0.719740 0.060 Uiso 1 1 calc R U . . .
C20 C 0.41396(10) 0.4331(2) 0.67632(14) 0.0485(9) Uani 1 1 d . . . . .
H20 H 0.412621 0.388595 0.661202 0.058 Uiso 1 1 calc R U . . .
C21 C 0.43853(9) 0.4838(2) 0.66348(13) 0.0447(8) Uani 1 1 d . . . . .
C22 C 0.46472(10) 0.4854(2) 0.62866(13) 0.0434(8) Uani 1 1 d . . . . .
C23 C 0.47669(10) 0.4375(2) 0.59684(13) 0.0452(8) Uani 1 1 d . . . . .
H23 H 0.467211 0.390996 0.595253 0.054 Uiso 1 1 calc R U . . .
C24 C 0.50254(10) 0.45752(19) 0.56732(13) 0.0456(8) Uani 1 1 d . . . . .
H24 H 0.510643 0.424353 0.545486 0.055 Uiso 1 1 calc R U . . .
C25 C 0.51717(10) 0.52603(18) 0.56885(12) 0.0408(8) Uani 1 1 d . . . . .
C26 C 0.50574(10) 0.57465(19) 0.60131(13) 0.0431(8) Uani 1 1 d . . . . .
H26 H 0.515378 0.620972 0.602924 0.052 Uiso 1 1 calc R U . . .
C27 C 0.47989(10) 0.55396(19) 0.63133(12) 0.0416(8) Uani 1 1 d . . . . .
C28 C 0.43990(9) 0.5492(2) 0.68626(13) 0.0440(8) Uani 1 1 d . . . . .
C29 C 0.41844(10) 0.5648(2) 0.72263(13) 0.0493(9) Uani 1 1 d . . . . .
H29 H 0.420344 0.608464 0.738610 0.059 Uiso 1 1 calc R U . . .
C30 C 0.54326(10) 0.54688(19) 0.53543(12) 0.0426(8) Uani 1 1 d . . . . .
C31 C 0.56925(10) 0.50774(19) 0.51360(13) 0.0444(8) Uani 1 1 d . . . . .
C32 C 0.58653(10) 0.5540(2) 0.48449(13) 0.0457(9) Uani 1 1 d . . . . .
C33 C 0.57077(10) 0.62202(19) 0.48862(13) 0.0438(8) Uani 1 1 d . . . . .
C34 C 0.57765(11) 0.43034(19) 0.52010(15) 0.0506(9) Uani 1 1 d . . . . .
H34A H 0.569069 0.414879 0.550152 0.061 Uiso 1 1 calc R U . . .
H34B H 0.602913 0.424384 0.519986 0.061 Uiso 1 1 calc R U . . .
C35 C 0.56190(13) 0.3820(2) 0.48303(16) 0.0584(11) Uani 1 1 d . . . . .
H35A H 0.568546 0.399712 0.452997 0.088 Uiso 1 1 calc R U . . .
H35B H 0.536810 0.382468 0.485710 0.088 Uiso 1 1 calc R U . . .
H35C H 0.570358 0.333358 0.486901 0.088 Uiso 1 1 calc R U . . .
C36 C 0.61625(11) 0.5370(2) 0.45365(14) 0.0532(10) Uani 1 1 d . . . . .
H36A H 0.616424 0.485254 0.447618 0.064 Uiso 1 1 calc R U . . .
H36B H 0.612735 0.561591 0.424298 0.064 Uiso 1 1 calc R U . . .
C37 C 0.65061(13) 0.5583(3) 0.47254(17) 0.0728(14) Uani 1 1 d . . . . .
H37A H 0.668696 0.545444 0.450911 0.109 Uiso 1 1 calc R U . . .
H37B H 0.654544 0.533532 0.501338 0.109 Uiso 1 1 calc R U . . .
H37C H 0.650980 0.609746 0.477676 0.109 Uiso 1 1 calc R U . . .
C38 C 0.57658(10) 0.68484(19) 0.46447(13) 0.0437(8) Uani 1 1 d . . . . .
H38 H 0.595935 0.686190 0.444859 0.052 Uiso 1 1 calc R U . . .
C39 C 0.55640(10) 0.74508(19) 0.46686(12) 0.0415(8) Uani 1 1 d . . . . .
C40 C 0.55991(10) 0.81198(19) 0.44265(12) 0.0441(8) Uani 1 1 d . . . . .
C41 C 0.53308(10) 0.85427(19) 0.45714(12) 0.0440(8) Uani 1 1 d . . . . .
C42 C 0.51396(10) 0.81139(18) 0.48909(11) 0.0393(8) Uani 1 1 d . . . . .
C43 C 0.58569(11) 0.8292(2) 0.40694(14) 0.0547(10) Uani 1 1 d . . . . .
H43A H 0.607173 0.802947 0.413501 0.066 Uiso 1 1 calc R U . . .
H43B H 0.590954 0.880599 0.408281 0.066 Uiso 1 1 calc R U . . .
C44 C 0.57385(15) 0.8107(3) 0.35935(15) 0.0739(14) Uani 1 1 d . . . . .
H44A H 0.591093 0.826656 0.337351 0.111 Uiso 1 1 calc R U . . .
H44B H 0.551943 0.834441 0.353128 0.111 Uiso 1 1 calc R U . . .
H44C H 0.570870 0.759152 0.356798 0.111 Uiso 1 1 calc R U . . .
C45 C 0.52521(12) 0.9303(2) 0.44490(14) 0.0519(10) Uani 1 1 d . . . . .
H45A H 0.532610 0.939221 0.413260 0.062 Uiso 1 1 calc R U . . .
H45B H 0.500079 0.937912 0.446444 0.062 Uiso 1 1 calc R U . . .
C46 C 0.54274(15) 0.9824(2) 0.4757(2) 0.0746(15) Uani 1 1 d . . . . .
H46A H 0.536379 1.030888 0.466966 0.112 Uiso 1 1 calc R U . . .
H46B H 0.567681 0.976647 0.473259 0.112 Uiso 1 1 calc R U . . .
H46C H 0.535592 0.973675 0.507149 0.112 Uiso 1 1 calc R U . . .
C47 C 0.48229(10) 0.82828(17) 0.51503(11) 0.0378(7) Uani 1 1 d . . . . .
C48 C 0.45046(10) 0.82054(18) 0.49473(11) 0.0402(8) Uani 1 1 d . . . . .
C49 C 0.44075(10) 0.80573(19) 0.44851(12) 0.0428(8) Uani 1 1 d . . . . .
C50 C 0.40605(11) 0.7919(2) 0.44857(13) 0.0476(9) Uani 1 1 d . . . . .
C51 C 0.39438(10) 0.7960(2) 0.49452(12) 0.0443(8) Uani 1 1 d . . . . .
C52 C 0.46262(12) 0.8030(2) 0.40658(12) 0.0496(9) Uani 1 1 d . . . . .
H52A H 0.482516 0.835226 0.410476 0.060 Uiso 1 1 calc R U . . .
H52B H 0.449058 0.820338 0.380391 0.060 Uiso 1 1 calc R U . . .
C53 C 0.47560(13) 0.7284(2) 0.39643(16) 0.0615(11) Uani 1 1 d . . . . .
H53A H 0.490748 0.729658 0.369874 0.092 Uiso 1 1 calc R U . . .
H53B H 0.456046 0.697043 0.390211 0.092 Uiso 1 1 calc R U . . .
H53C H 0.488372 0.710295 0.422674 0.092 Uiso 1 1 calc R U . . .
C54 C 0.38391(12) 0.7812(2) 0.40737(14) 0.0562(10) Uani 1 1 d . . . . .
H54A H 0.363743 0.751809 0.415470 0.067 Uiso 1 1 calc R U . . .
H54B H 0.397132 0.755701 0.383739 0.067 Uiso 1 1 calc R U . . .
C55 C 0.37188(18) 0.8524(3) 0.3888(2) 0.0890(18) Uani 1 1 d . . . . .
H55A H 0.359646 0.844981 0.360139 0.134 Uiso 1 1 calc R U . . .
H55B H 0.391797 0.883220 0.383570 0.134 Uiso 1 1 calc R U . . .
H55C H 0.356446 0.875020 0.410782 0.134 Uiso 1 1 calc R U . . .
C56 C 0.36158(10) 0.7657(2) 0.51163(13) 0.0456(8) Uani 1 1 d . . . . .
C57 C 0.35346(11) 0.6970(2) 0.49472(13) 0.0486(9) Uani 1 1 d . . . . .
H57 H 0.365636 0.679179 0.469187 0.058 Uiso 1 1 calc R U . . .
C58 C 0.32844(11) 0.6555(2) 0.51438(13) 0.0491(9) Uani 1 1 d . . . . .
H58 H 0.323394 0.609599 0.502726 0.059 Uiso 1 1 calc R U . . .
C59 C 0.31046(10) 0.6824(2) 0.55206(13) 0.0468(9) Uani 1 1 d . . . . .
C60 C 0.28932(10) 0.6502(2) 0.58633(13) 0.0491(9) Uani 1 1 d . . . . .
C61 C 0.27850(10) 0.5811(2) 0.59623(14) 0.0506(9) Uani 1 1 d . . . . .
H61 H 0.280367 0.545016 0.573799 0.061 Uiso 1 1 calc R U . . .
C62 C 0.26525(11) 0.5650(2) 0.63796(14) 0.0526(9) Uani 1 1 d . . . . .
H62 H 0.258467 0.517600 0.644548 0.063 Uiso 1 1 calc R U . . .
C63 C 0.26157(10) 0.6182(2) 0.67128(14) 0.0503(9) Uani 1 1 d . . . . .
C64 C 0.26886(11) 0.6880(2) 0.66115(14) 0.0538(10) Uani 1 1 d . . . . .
H64 H 0.264276 0.724755 0.682447 0.065 Uiso 1 1 calc R U . . .
C65 C 0.28310(10) 0.7036(2) 0.61892(14) 0.0510(9) Uani 1 1 d . . . . .
C66 C 0.31713(10) 0.7524(2) 0.56634(13) 0.0487(9) Uani 1 1 d . . . . .
C67 C 0.34249(10) 0.7950(2) 0.54658(14) 0.0477(9) Uani 1 1 d . . . . .
H67 H 0.346466 0.842259 0.556741 0.057 Uiso 1 1 calc R U . . .
C68 C 0.48606(9) 0.84566(18) 0.56126(11) 0.0386(7) Uani 1 1 d . . . . .
C69 C 0.51518(10) 0.86626(19) 0.58714(12) 0.0430(8) Uani 1 1 d . . . . .
C70 C 0.50288(10) 0.8907(2) 0.62877(12) 0.0452(8) Uani 1 1 d . . . . .
C71 C 0.46699(10) 0.88379(19) 0.62822(12) 0.0417(8) Uani 1 1 d . . . . .
C72 C 0.55265(10) 0.8603(2) 0.57499(13) 0.0479(9) Uani 1 1 d . . . . .
H72A H 0.565300 0.900083 0.589323 0.057 Uiso 1 1 calc R U . . .
H72B H 0.555167 0.865091 0.541694 0.057 Uiso 1 1 calc R U . . .
C73 C 0.56871(12) 0.7904(2) 0.58998(15) 0.0591(11) Uani 1 1 d . . . . .
H73A H 0.556571 0.750756 0.575529 0.089 Uiso 1 1 calc R U . . .
H73B H 0.566957 0.785937 0.623042 0.089 Uiso 1 1 calc R U . . .
H73C H 0.592946 0.789418 0.581018 0.089 Uiso 1 1 calc R U . . .
C74 C 0.52404(12) 0.9217(2) 0.66686(14) 0.0547(10) Uani 1 1 d . . . . .
H74A H 0.545731 0.894500 0.669446 0.066 Uiso 1 1 calc R U . . .
H74B H 0.511323 0.915948 0.695730 0.066 Uiso 1 1 calc R U . . .
C75 C 0.53256(15) 1.0002(3) 0.66018(19) 0.0737(14) Uani 1 1 d . . . . .
H75A H 0.547070 1.005839 0.633242 0.111 Uiso 1 1 calc R U . . .
H75B H 0.544811 1.018073 0.686913 0.111 Uiso 1 1 calc R U . . .
H75C H 0.511248 1.027230 0.656108 0.111 Uiso 1 1 calc R U . . .
C76 C 0.44360(10) 0.9013(2) 0.66663(12) 0.0444(8) Uani 1 1 d . . . . .
C77 C 0.43823(13) 0.9720(2) 0.67887(14) 0.0584(11) Uani 1 1 d . . . . .
H77 H 0.447813 1.008689 0.660671 0.070 Uiso 1 1 calc R U . . .
C78 C 0.41919(13) 0.9901(2) 0.71707(14) 0.0600(11) Uani 1 1 d . . . . .
H78 H 0.415136 1.038608 0.724305 0.072 Uiso 1 1 calc R U . . .
C79 C 0.40611(11) 0.9363(2) 0.74464(12) 0.0474(9) Uani 1 1 d . . . . .
C80 C 0.38597(11) 0.9342(2) 0.78595(12) 0.0508(9) Uani 1 1 d . . . . .
C81 C 0.37168(15) 0.9855(3) 0.81524(15) 0.0682(13) Uani 1 1 d . . . . .
H81 H 0.374335 1.034700 0.809032 0.082 Uiso 1 1 calc R U . . .
C82 C 0.35374(16) 0.9631(3) 0.85315(16) 0.0784(16) Uani 1 1 d . . . . .
H82 H 0.344136 0.997726 0.872919 0.094 Uiso 1 1 calc R U . . .
C83 C 0.34930(13) 0.8903(3) 0.86329(14) 0.0649(12) Uani 1 1 d . . . . .
C84 C 0.36321(11) 0.8392(3) 0.83486(13) 0.0542(10) Uani 1 1 d . . . . .
H84 H 0.360538 0.790078 0.841319 0.065 Uiso 1 1 calc R U . . .
C85 C 0.38139(11) 0.8618(2) 0.79622(13) 0.0493(9) Uani 1 1 d . . . . .
C86 C 0.41194(10) 0.8656(2) 0.73228(12) 0.0463(9) Uani 1 1 d . . . . .
C87 C 0.43023(10) 0.8474(2) 0.69342(12) 0.0446(8) Uani 1 1 d . . . . .
H87 H 0.433484 0.798924 0.685395 0.054 Uiso 1 1 calc R U . . .
C88 C 0.32988(16) 0.8675(3) 0.90429(15) 0.0753(15) Uani 1 1 d . . . . .
C89 C 0.32208(13) 0.9045(3) 0.94585(17) 0.0710(13) Uani 1 1 d . . . . .
C90 C 0.30330(15) 0.8571(4) 0.97252(18) 0.0796(15) Uani 1 1 d . . . . .
C91 C 0.30171(19) 0.7884(4) 0.94831(18) 0.103(2) Uani 1 1 d . . . . .
C92 C 0.33435(17) 0.9757(3) 0.9619(2) 0.0842(17) Uani 1 1 d . . . . .
H92A H 0.328673 1.012029 0.938790 0.101 Uiso 1 1 calc R U . . .
H92B H 0.322220 0.988329 0.990288 0.101 Uiso 1 1 calc R U . . .
C93 C 0.37095(19) 0.9760(5) 0.9700(2) 0.118(3) Uani 1 1 d . . . . .
H93A H 0.383055 0.984601 0.941317 0.177 Uiso 1 1 calc R U . . .
H93B H 0.377989 0.929936 0.982393 0.177 Uiso 1 1 calc R U . . .
H93C H 0.376632 1.013711 0.991646 0.177 Uiso 1 1 calc R U . . .
C94 C 0.29031(17) 0.8658(4) 1.0207(2) 0.0893(17) Uani 1 1 d . . . . .
H94A H 0.284328 0.916352 1.025831 0.107 Uiso 1 1 calc R U . . .
H94B H 0.269104 0.837416 1.024516 0.107 Uiso 1 1 calc R U . . .
C95 C 0.3145(3) 0.8445(5) 1.0538(2) 0.153(4) Uani 1 1 d . . . . .
H95A H 0.327480 0.803526 1.042508 0.230 Uiso 1 1 calc R U . . .
H95B H 0.302473 0.831357 1.081782 0.230 Uiso 1 1 calc R U . . .
H95C H 0.330314 0.883837 1.060016 0.230 Uiso 1 1 calc R U . . .
C96 C 0.2868(2) 0.7226(4) 0.96085(18) 0.114(3) Uani 1 1 d . . . . .
H96 H 0.278643 0.719361 0.991187 0.137 Uiso 1 1 calc R U . . .
C97 C 0.28251(16) 0.6626(3) 0.93453(17) 0.0853(19) Uani 1 1 d . . . . .
C98 C 0.26894(17) 0.5922(3) 0.94738(18) 0.0861(18) Uani 1 1 d . . . . .
C99 C 0.26901(16) 0.5526(3) 0.90929(17) 0.0839(18) Uani 1 1 d . . . . .
C100 C 0.28550(13) 0.5976(3) 0.87455(14) 0.0672(14) Uani 1 1 d . . . . .
C101 C 0.25568(17) 0.5730(3) 0.9948(2) 0.0894(17) Uani 1 1 d . . . . .
H10A H 0.250556 0.521506 0.996051 0.107 Uiso 1 1 calc R U . . .
H10B H 0.273710 0.583307 1.017571 0.107 Uiso 1 1 calc R U . . .
C102 C 0.22548(18) 0.6122(4) 1.0057(3) 0.110(2) Uani 1 1 d . . . . .
H10C H 0.208302 0.605282 0.981749 0.165 Uiso 1 1 calc R U . . .
H10D H 0.231141 0.662835 1.007996 0.165 Uiso 1 1 calc R U . . .
H10E H 0.216218 0.595489 1.034683 0.165 Uiso 1 1 calc R U . . .
C103 C 0.2582(2) 0.4765(4) 0.9023(2) 0.100(2) Uani 1 1 d . . . . .
H10F H 0.242028 0.463500 0.926942 0.120 Uiso 1 1 calc R U . . .
H10G H 0.245370 0.473496 0.873345 0.120 Uiso 1 1 calc R U . . .
C104 C 0.2866(3) 0.4223(5) 0.9013(4) 0.156(4) Uani 1 1 d . . . . .
H10H H 0.300214 0.428628 0.873640 0.235 Uiso 1 1 calc R U . . .
H10I H 0.276668 0.374443 0.901658 0.235 Uiso 1 1 calc R U . . .
H10J H 0.301336 0.428626 0.927938 0.235 Uiso 1 1 calc R U . . .
B1 B 0.31300(13) 0.5347(3) 0.73397(15) 0.0530(11) Uani 1 1 d . . . . .
B2 B 0.41987(12) 0.8372(2) 0.57302(14) 0.0450(10) Uani 1 1 d . . . . .
O1 O 0.36569(11) 0.6952(2) 0.74463(14) 0.0841(11) Uani 1 1 d . . . . .
H1 H 0.370166 0.693061 0.716774 0.126 Uiso 1 1 calc R U . . .
O2 O 0.37708(17) 0.6848(2) 0.65548(15) 0.123(2) Uani 1 1 d . . . . .
H2 H 0.37656(18) 0.723(5) 0.6411(19) 0.184 Uiso 1 1 d R U . . .
C106 C 0.33146(18) 0.7205(4) 0.7507(3) 0.103(2) Uani 1 1 d . . . . .
H10K H 0.316004 0.695272 0.730019 0.154 Uiso 1 1 calc R U . . .
H10L H 0.330621 0.771592 0.744242 0.154 Uiso 1 1 calc R U . . .
H10M H 0.324231 0.712107 0.782141 0.154 Uiso 1 1 calc R U . . .
C107 C 0.37779(17) 0.6285(3) 0.62470(19) 0.0834(16) Uani 1 1 d . . . . .
H10N H 0.365392 0.642051 0.597065 0.125 Uiso 1 1 calc R U . . .
H10O H 0.366796 0.586785 0.638316 0.125 Uiso 1 1 calc R U . . .
H10P H 0.401662 0.617153 0.617070 0.125 Uiso 1 1 calc R U . . .
O3 O 0.49990(10) 0.72527(18) 0.67646(14) 0.0803(10) Uani 1 1 d . . . . .
H3A H 0.503543 0.754283 0.655334 0.121 Uiso 1 1 d R U . . .
C108 C 0.52976(18) 0.7139(4) 0.7014(2) 0.108(2) Uani 1 1 d . . . . .
H10Q H 0.549808 0.722687 0.682072 0.161 Uiso 1 1 calc R U . . .
H10R H 0.530242 0.664619 0.712188 0.161 Uiso 1 1 calc R U . . .
H10S H 0.530250 0.746275 0.727410 0.161 Uiso 1 1 calc R U . . .
O4 O 0.30375(16) 0.8920(3) 0.6563(3) 0.146(2) Uani 1 1 d . . . . .
H4 H 0.298183 0.926024 0.639361 0.220 Uiso 1 1 calc R U . . .
C109 C 0.3369(2) 0.9004(7) 0.6701(4) 0.179(5) Uani 1 1 d . . . . .
H10T H 0.351549 0.865731 0.654614 0.269 Uiso 1 1 calc R U . . .
H10U H 0.338352 0.893016 0.703017 0.269 Uiso 1 1 calc R U . . .
H10V H 0.344676 0.948620 0.662768 0.269 Uiso 1 1 calc R U . . .
O5 O 0.23754(17) 0.5998(6) 0.2322(2) 0.192(4) Uani 1 1 d . . . . .
H5C H 0.222398 0.593789 0.212297 0.288 Uiso 1 1 calc R U . . .
C110 C 0.2233(4) 0.5860(7) 0.2757(3) 0.229(8) Uani 1 1 d . . . . .
H11A H 0.223020 0.534650 0.281213 0.344 Uiso 1 1 calc R U . . .
H11B H 0.199822 0.604562 0.277013 0.344 Uiso 1 1 calc R U . . .
H11C H 0.237325 0.609355 0.299030 0.344 Uiso 1 1 calc R U . . .

loop_
_atom_site_aniso_label
_atom_site_aniso_U_11
_atom_site_aniso_U_22
_atom_site_aniso_U_33
_atom_site_aniso_U_23
_atom_site_aniso_U_13
_atom_site_aniso_U_12
Cl1 0.0766(9) 0.0826(9) 0.1084(11) -0.0288(8) 0.0030(8) -0.0019(7)
Cl2 0.0696(10) 0.1217(14) 0.1433(16) 0.0062(11) -0.0034(10) -0.0098(9)
C105 0.088(4) 0.103(5) 0.113(5) -0.046(4) 0.003(4) 0.003(4)
Cl3 0.187(3) 0.158(2) 0.1125(16) -0.0265(14) -0.0193(16) 0.0761(19)
Cl4 0.522(8) 0.135(2) 0.1017(18) 0.0068(15) -0.002(3) 0.033(3)
C111 0.44(2) 0.102(7) 0.133(8) 0.006(6) 0.109(12) -0.009(10)
F1 0.0536(15) 0.0819(18) 0.0824(18) -0.0326(15) -0.0156(13) 0.0069(13)
F2 0.0450(14) 0.147(3) 0.0365(12) 0.0094(14) 0.0013(10) 0.0148(15)
F3 0.0759(17) 0.0821(17) 0.0391(12) 0.0074(11) -0.0015(11) -0.0283(14)
F4 0.0464(13) 0.0800(17) 0.0661(15) -0.0303(13) -0.0041(11) 0.0142(12)
N1 0.0413(18) 0.067(2) 0.0427(17) -0.0084(15) 0.0040(14) -0.0023(15)
N2 0.0426(18) 0.066(2) 0.0351(15) 0.0002(14) -0.0015(13) -0.0092(15)
N3 0.0471(19) 0.0467(17) 0.0531(19) -0.0045(14) 0.0009(15) -0.0058(14)
N4 0.0438(17) 0.0398(15) 0.0403(16) 0.0020(12) 0.0016(13) 0.0033(13)
N5 0.0460(17) 0.0382(14) 0.0359(15) 0.0057(11) 0.0031(12) 0.0016(13)
N6 0.0467(17) 0.0413(15) 0.0341(15) -0.0015(11) -0.0011(12) 0.0091(13)
N7 0.0418(16) 0.0453(16) 0.0331(14) 0.0008(12) 0.0021(12) 0.0028(13)
N8 0.057(2) 0.0526(18) 0.0484(18) 0.0059(14) 0.0131(16) 0.0026(16)
N9 0.080(3) 0.092(3) 0.0396(19) -0.0153(18) 0.0202(18) -0.035(2)
N10 0.069(2) 0.091(3) 0.0358(17) -0.0085(17) 0.0154(16) -0.031(2)
N11 0.051(2) 0.0567(19) 0.060(2) -0.0136(16) 0.0031(16) 0.0066(16)
C1 0.042(2) 0.068(3) 0.052(2) -0.0096(19) 0.0037(17) -0.0034(19)
C2 0.041(2) 0.078(3) 0.073(3) -0.015(2) 0.005(2) 0.002(2)
C3 0.049(2) 0.090(3) 0.058(3) -0.026(2) 0.009(2) -0.010(2)
C4 0.047(2) 0.077(3) 0.046(2) -0.013(2) 0.0078(18) -0.012(2)
C5 0.049(3) 0.103(4) 0.095(4) -0.021(3) 0.007(3) 0.013(3)
C6 0.061(3) 0.132(6) 0.121(6) -0.002(4) -0.027(4) -0.001(4)
C7 0.052(3) 0.156(6) 0.090(4) -0.052(4) 0.026(3) -0.016(3)
C8 0.073(4) 0.192(8) 0.141(7) -0.108(6) 0.000(4) 0.016(5)
C9 0.058(3) 0.072(3) 0.0371(19) -0.0084(18) 0.0078(18) -0.027(2)
C10 0.054(2) 0.067(2) 0.0329(18) 0.0004(16) 0.0014(16) -0.018(2)
C11 0.063(3) 0.068(3) 0.036(2) 0.0062(18) -0.0079(18) -0.021(2)
C12 0.056(3) 0.065(2) 0.043(2) 0.0079(18) -0.0103(18) -0.017(2)
C13 0.047(2) 0.062(2) 0.041(2) 0.0023(17) -0.0060(16) -0.0106(18)
C14 0.077(3) 0.077(3) 0.043(2) 0.005(2) -0.012(2) -0.026(2)
C15 0.089(4) 0.084(3) 0.046(2) -0.008(2) -0.008(2) -0.031(3)
C16 0.060(3) 0.083(3) 0.050(2) 0.005(2) -0.017(2) -0.008(2)
C17 0.103(5) 0.088(4) 0.101(5) 0.002(3) -0.047(4) 0.000(3)
C18 0.0366(19) 0.063(2) 0.0407(19) 0.0054(16) -0.0055(15) -0.0018(17)
C19 0.042(2) 0.057(2) 0.051(2) 0.0048(17) -0.0076(17) -0.0085(17)
C20 0.045(2) 0.047(2) 0.053(2) -0.0006(16) -0.0052(17) -0.0027(17)
C21 0.0353(19) 0.051(2) 0.048(2) 0.0029(16) -0.0064(15) 0.0012(16)
C22 0.0386(19) 0.0485(19) 0.0430(19) 0.0042(15) -0.0054(15) 0.0009(15)
C23 0.046(2) 0.0403(18) 0.050(2) 0.0017(15) -0.0037(16) -0.0016(16)
C24 0.048(2) 0.0409(18) 0.048(2) 0.0004(15) -0.0059(17) 0.0021(16)
C25 0.043(2) 0.0400(17) 0.0400(18) 0.0029(14) -0.0073(15) 0.0048(15)
C26 0.042(2) 0.0414(18) 0.046(2) 0.0020(15) -0.0042(15) 0.0025(15)
C27 0.0412(19) 0.0417(18) 0.0418(18) -0.0003(14) -0.0067(15) 0.0012(15)
C28 0.0351(19) 0.051(2) 0.046(2) 0.0029(15) -0.0042(15) -0.0035(16)
C29 0.045(2) 0.057(2) 0.046(2) -0.0045(17) -0.0072(17) -0.0033(18)
C30 0.046(2) 0.0408(18) 0.0409(19) 0.0010(14) -0.0056(15) 0.0051(15)
C31 0.046(2) 0.0408(18) 0.046(2) -0.0002(15) -0.0039(16) 0.0086(16)
C32 0.049(2) 0.0437(19) 0.044(2) -0.0024(15) 0.0000(16) 0.0107(16)
C33 0.046(2) 0.0425(18) 0.0429(19) -0.0009(15) -0.0028(16) 0.0082(16)
C34 0.051(2) 0.0383(19) 0.062(2) 0.0019(16) -0.0048(19) 0.0084(17)
C35 0.068(3) 0.045(2) 0.062(3) -0.0086(18) -0.005(2) 0.009(2)
C36 0.058(3) 0.051(2) 0.051(2) -0.0024(17) 0.0055(19) 0.0116(19)
C37 0.054(3) 0.099(4) 0.066(3) -0.016(3) 0.009(2) 0.009(3)
C38 0.044(2) 0.0444(19) 0.0430(19) -0.0024(15) 0.0035(15) 0.0028(16)
C39 0.049(2) 0.0392(17) 0.0367(17) -0.0015(14) 0.0020(15) 0.0037(15)
C40 0.049(2) 0.0428(19) 0.0401(19) 0.0028(14) 0.0062(16) 0.0002(16)
C41 0.054(2) 0.0413(18) 0.0364(18) 0.0036(14) 0.0050(16) 0.0027(16)
C42 0.047(2) 0.0393(17) 0.0320(16) 0.0018(13) 0.0046(14) 0.0029(15)
C43 0.055(2) 0.053(2) 0.056(2) 0.0045(18) 0.015(2) 0.0028(19)
C44 0.077(3) 0.100(4) 0.044(2) 0.007(2) 0.018(2) 0.009(3)
C45 0.064(3) 0.0423(19) 0.050(2) 0.0130(16) 0.0106(19) 0.0082(18)
C46 0.076(3) 0.041(2) 0.108(4) 0.009(2) -0.018(3) 0.002(2)
C47 0.048(2) 0.0310(15) 0.0348(17) 0.0048(12) 0.0032(14) 0.0052(14)
C48 0.051(2) 0.0362(16) 0.0336(17) 0.0013(13) 0.0014(15) 0.0067(15)
C49 0.052(2) 0.0411(18) 0.0349(17) 0.0037(14) -0.0007(15) 0.0059(16)
C50 0.056(2) 0.048(2) 0.0392(19) 0.0010(15) -0.0060(17) 0.0075(18)
C51 0.046(2) 0.0474(19) 0.0399(19) -0.0024(15) -0.0043(16) 0.0098(16)
C52 0.064(3) 0.052(2) 0.0327(18) 0.0005(15) 0.0023(17) -0.0017(18)
C53 0.071(3) 0.062(3) 0.052(2) -0.0111(19) 0.010(2) 0.009(2)
C54 0.063(3) 0.067(3) 0.038(2) -0.0030(18) -0.0094(19) 0.003(2)
C55 0.101(4) 0.085(4) 0.081(4) 0.006(3) -0.042(3) 0.025(3)
C56 0.044(2) 0.052(2) 0.0408(19) -0.0025(15) -0.0079(16) 0.0108(16)
C57 0.052(2) 0.059(2) 0.0356(18) -0.0032(16) -0.0050(16) 0.0092(18)
C58 0.052(2) 0.053(2) 0.042(2) -0.0085(16) -0.0119(17) 0.0056(18)
C59 0.043(2) 0.055(2) 0.0425(19) -0.0027(16) -0.0088(16) 0.0044(17)
C60 0.040(2) 0.064(2) 0.043(2) -0.0026(17) -0.0094(16) 0.0039(18)
C61 0.048(2) 0.058(2) 0.046(2) -0.0068(17) -0.0104(17) 0.0056(18)
C62 0.045(2) 0.061(2) 0.052(2) -0.0030(18) -0.0072(18) 0.0029(18)
C63 0.0345(19) 0.068(2) 0.048(2) -0.0010(18) -0.0046(16) 0.0059(18)
C64 0.041(2) 0.068(3) 0.052(2) -0.0088(19) -0.0003(17) 0.0063(19)
C65 0.038(2) 0.058(2) 0.056(2) -0.0051(18) -0.0036(17) 0.0041(17)
C66 0.043(2) 0.056(2) 0.048(2) -0.0049(17) -0.0065(16) 0.0107(17)
C67 0.040(2) 0.053(2) 0.050(2) -0.0059(17) -0.0053(16) 0.0085(17)
C68 0.0436(19) 0.0380(17) 0.0341(17) 0.0054(13) 0.0028(14) 0.0048(14)
C69 0.049(2) 0.0447(18) 0.0356(17) 0.0072(14) -0.0012(15) 0.0045(16)
C70 0.048(2) 0.049(2) 0.0381(18) 0.0011(15) -0.0026(16) 0.0019(17)
C71 0.048(2) 0.0449(18) 0.0324(17) 0.0004(14) -0.0025(15) 0.0062(16)
C72 0.047(2) 0.054(2) 0.043(2) 0.0000(16) 0.0008(16) 0.0030(17)
C73 0.056(3) 0.069(3) 0.053(2) 0.004(2) -0.004(2) 0.016(2)
C74 0.057(3) 0.066(2) 0.041(2) -0.0036(18) -0.0099(18) 0.003(2)
C75 0.083(4) 0.063(3) 0.076(3) -0.012(2) -0.023(3) 0.006(3)
C76 0.049(2) 0.055(2) 0.0294(16) 0.0004(14) -0.0014(15) 0.0017(17)
C77 0.083(3) 0.052(2) 0.040(2) -0.0017(17) 0.013(2) -0.007(2)
C78 0.084(3) 0.052(2) 0.044(2) -0.0082(17) 0.017(2) -0.009(2)
C79 0.053(2) 0.058(2) 0.0307(17) -0.0057(15) -0.0005(16) -0.0009(18)
C80 0.059(2) 0.061(2) 0.0331(18) -0.0050(16) 0.0047(17) -0.0054(19)
C81 0.091(4) 0.069(3) 0.045(2) -0.017(2) 0.023(2) -0.015(3)
C82 0.107(4) 0.081(3) 0.048(2) -0.022(2) 0.027(3) -0.026(3)
C83 0.075(3) 0.083(3) 0.037(2) -0.010(2) 0.009(2) -0.023(3)
C84 0.053(2) 0.075(3) 0.0338(19) -0.0007(18) 0.0003(17) -0.010(2)
C85 0.051(2) 0.061(2) 0.0356(18) -0.0018(16) 0.0017(16) -0.0055(19)
C86 0.045(2) 0.054(2) 0.0401(19) 0.0027(16) -0.0008(16) 0.0016(17)
C87 0.046(2) 0.0468(19) 0.0413(19) -0.0015(15) 0.0057(16) 0.0027(16)
C88 0.098(4) 0.089(3) 0.039(2) -0.015(2) 0.016(2) -0.031(3)
C89 0.063(3) 0.093(4) 0.058(3) -0.005(3) 0.003(2) 0.009(3)
C90 0.069(3) 0.112(4) 0.058(3) -0.004(3) 0.008(2) 0.010(3)
C91 0.128(5) 0.132(5) 0.048(3) -0.037(3) 0.039(3) -0.070(4)
C92 0.101(5) 0.084(4) 0.068(3) 0.003(3) 0.018(3) 0.027(3)
C93 0.087(5) 0.192(9) 0.076(4) -0.019(5) -0.020(3) -0.004(5)
C94 0.083(4) 0.106(5) 0.079(4) -0.014(3) 0.018(3) 0.007(3)
C95 0.276(13) 0.130(7) 0.054(4) 0.023(4) -0.013(6) 0.032(7)
C96 0.154(6) 0.140(6) 0.049(3) -0.033(3) 0.047(3) -0.093(5)
C97 0.098(4) 0.107(4) 0.052(3) -0.026(3) 0.033(3) -0.046(3)
C98 0.098(4) 0.097(4) 0.064(3) -0.017(3) 0.030(3) -0.039(3)
C99 0.099(4) 0.102(4) 0.051(3) -0.021(3) 0.029(3) -0.057(3)
C100 0.069(3) 0.096(3) 0.037(2) -0.015(2) 0.0139(19) -0.038(3)
C101 0.088(4) 0.081(4) 0.098(4) 0.000(3) 0.019(3) -0.013(3)
C102 0.084(4) 0.088(4) 0.158(7) -0.030(4) 0.017(5) -0.016(4)
C103 0.130(6) 0.100(4) 0.071(3) -0.021(3) 0.041(4) -0.059(4)
C104 0.191(11) 0.092(6) 0.186(10) 0.014(6) -0.012(8) -0.028(6)
B1 0.046(3) 0.076(3) 0.037(2) -0.010(2) -0.0044(18) -0.002(2)
B2 0.048(2) 0.054(2) 0.033(2) -0.0075(17) 0.0061(17) 0.0012(19)
O1 0.089(3) 0.075(2) 0.088(3) -0.007(2) 0.007(2) -0.008(2)
O2 0.214(6) 0.078(3) 0.076(3) 0.008(2) 0.048(3) -0.007(3)
C106 0.087(5) 0.110(5) 0.112(5) -0.013(4) -0.001(4) -0.020(4)
C107 0.084(4) 0.103(4) 0.063(3) 0.007(3) 0.001(3) 0.002(3)
O3 0.081(3) 0.0601(19) 0.100(3) 0.0062(18) -0.010(2) -0.0104(18)
C108 0.086(5) 0.145(6) 0.092(5) 0.023(4) -0.018(4) -0.036(4)
O4 0.117(5) 0.144(5) 0.178(7) -0.054(4) 0.024(4) 0.005(4)
C109 0.078(5) 0.243(12) 0.218(11) -0.115(10) -0.069(6) 0.008(6)
O5 0.112(4) 0.340(11) 0.124(5) 0.078(6) 0.034(4) 0.098(6)
C110 0.38(2) 0.195(11) 0.109(7) 0.012(7) -0.084(10) 0.154(13)

loop_
_atom_type_symbol
_atom_type_description
_atom_type_scat_dispersion_real
_atom_type_scat_dispersion_imag
_atom_type_scat_source
C C 0.0181 0.0091 'International Tables Vol C Tables 4.2.6.8 and 6.1.1.4'
H H 0.0000 0.0000 'International Tables Vol C Tables 4.2.6.8 and 6.1.1.4'
B B 0.0090 0.0039 'International Tables Vol C Tables 4.2.6.8 and 6.1.1.4'
Cl Cl 0.3639 0.7018 'International Tables Vol C Tables 4.2.6.8 and 6.1.1.4'
F F 0.0727 0.0534 'International Tables Vol C Tables 4.2.6.8 and 6.1.1.4'
N N 0.0311 0.0180 'International Tables Vol C Tables 4.2.6.8 and 6.1.1.4'
O O 0.0492 0.0322 'International Tables Vol C Tables 4.2.6.8 and 6.1.1.4'

loop_
_geom_angle_atom_site_label_1
_geom_angle_atom_site_label_2
_geom_angle_atom_site_label_3
_geom_angle
_geom_angle_site_symmetry_1
_geom_angle_site_symmetry_3
_geom_angle_publ_flag
Cl1 C105 Cl2 112.5(3) . . ?
Cl1 C105 H10W 109.1 . . ?
Cl1 C105 H10X 109.1 . . ?
Cl2 C105 H10W 109.1 . . ?
Cl2 C105 H10X 109.1 . . ?
H10W C105 H10X 107.8 . . ?
Cl3 C111 Cl4 125.3(7) . . ?
Cl3 C111 H11D 106.0 . . ?
Cl3 C111 H11E 106.0 . . ?
Cl4 C111 H11D 106.0 . . ?
Cl4 C111 H11E 106.0 . . ?
H11D C111 H11E 106.3 . . ?
C1 N1 C4 108.5(3) . . ?
C1 N1 B1 128.9(3) . . ?
C4 N1 B1 122.5(4) . . ?
C10 N2 B1 122.8(3) . . ?
C13 N2 C10 108.2(3) . . ?
C13 N2 B1 128.9(3) . . ?
C27 N3 H3 125.6 . . ?
C27 N3 C28 108.8(3) . . ?
C28 N3 H3 125.6 . . ?
C30 N4 C33 109.3(3) . . ?
C39 N5 H5 126.4 . . ?
C42 N5 H5 126.4 . . ?
C42 N5 C39 107.3(3) . . ?
C48 N6 B2 123.3(3) . . ?
C51 N6 C48 107.7(3) . . ?
C51 N6 B2 128.9(3) . . ?
C68 N7 B2 125.0(3) . . ?
C71 N7 C68 107.7(3) . . ?
C71 N7 B2 127.2(3) . . ?
C85 N8 H8 125.9 . . ?
C85 N8 C86 108.2(3) . . ?
C86 N8 H8 125.9 . . ?
C88 N9 C91 110.5(4) . . ?
C97 N10 H10 127.6 . . ?
C100 N10 H10 127.6 . . ?
C100 N10 C97 104.9(4) . . ?
C65 N11 H11 126.2 . . ?
C66 N11 H11 126.2 . . ?
C66 N11 C65 107.6(3) . . ?
N1 C1 C2 110.2(4) . . ?
N1 C1 C63 122.2(4) . . ?
C2 C1 C63 126.1(4) . . ?
C1 C2 C5 124.7(5) . . ?
C3 C2 C1 106.5(4) . . ?
C3 C2 C5 128.7(4) . . ?
C2 C3 C4 107.5(4) . . ?
C2 C3 C7 125.5(5) . . ?
C4 C3 C7 127.0(5) . . ?
N1 C4 C3 107.2(4) . . ?
N1 C4 C9 119.8(4) . . ?
C9 C4 C3 131.9(4) . . ?
C2 C5 H5A 108.7 . . ?
C2 C5 H5B 108.7 . . ?
C2 C5 C6 114.3(5) . . ?
H5A C5 H5B 107.6 . . ?
C6 C5 H5A 108.7 . . ?
C6 C5 H5B 108.7 . . ?
C5 C6 H6A 109.5 . . ?
C5 C6 H6B 109.5 . . ?
C5 C6 H6C 109.5 . . ?
H6A C6 H6B 109.5 . . ?
H6A C6 H6C 109.5 . . ?
H6B C6 H6C 109.5 . . ?
C3 C7 H7A 109.6 . . ?
C3 C7 H7B 109.6 . . ?
C3 C7 C8 110.2(6) . . ?
H7A C7 H7B 108.1 . . ?
C8 C7 H7A 109.6 . . ?
C8 C7 H7B 109.6 . . ?
C7 C8 H8A 109.5 . . ?
C7 C8 H8B 109.5 . . ?
C7 C8 H8C 109.5 . . ?
H8A C8 H8B 109.5 . . ?
H8A C8 H8C 109.5 . . ?
H8B C8 H8C 109.5 . . ?
C4 C9 C100 119.9(4) . . ?
C10 C9 C4 121.8(4) . . ?
C10 C9 C100 117.9(4) . . ?
N2 C10 C11 106.8(4) . . ?
C9 C10 N2 121.0(4) . . ?
C9 C10 C11 132.0(4) . . ?
C10 C11 C14 129.0(4) . . ?
C12 C11 C10 107.5(3) . . ?
C12 C11 C14 123.5(4) . . ?
C11 C12 C13 107.2(4) . . ?
C11 C12 C16 127.1(4) . . ?
C13 C12 C16 125.6(4) . . ?
N2 C13 C12 110.3(4) . . ?
N2 C13 C18 125.2(3) . . ?
C12 C13 C18 124.5(4) . . ?
C11 C14 H14A 109.3 . . ?
C11 C14 H14B 109.3 . . ?
C11 C14 C15 111.5(4) . . ?
H14A C14 H14B 108.0 . . ?
C15 C14 H14A 109.3 . . ?
C15 C14 H14B 109.3 . . ?
C14 C15 H15A 109.5 . . ?
C14 C15 H15B 109.5 . . ?
C14 C15 H15C 109.5 . . ?
H15A C15 H15B 109.5 . . ?
H15A C15 H15C 109.5 . . ?
H15B C15 H15C 109.5 . . ?
C12 C16 H16A 109.2 . . ?
C12 C16 H16B 109.2 . . ?
C12 C16 C17 112.0(4) . . ?
H16A C16 H16B 107.9 . . ?
C17 C16 H16A 109.2 . . ?
C17 C16 H16B 109.2 . . ?
C16 C17 H17A 109.5 . . ?
C16 C17 H17B 109.5 . . ?
C16 C17 H17C 109.5 . . ?
H17A C17 H17B 109.5 . . ?
H17A C17 H17C 109.5 . . ?
H17B C17 H17C 109.5 . . ?
C19 C18 C13 121.2(4) . . ?
C29 C18 C13 118.2(4) . . ?
C29 C18 C19 120.5(4) . . ?
C18 C19 H19 119.3 . . ?
C20 C19 C18 121.5(4) . . ?
C20 C19 H19 119.3 . . ?
C19 C20 H20 120.7 . . ?
C19 C20 C21 118.7(4) . . ?
C21 C20 H20 120.7 . . ?
C20 C21 C22 133.4(4) . . ?
C20 C21 C28 119.6(4) . . ?
C28 C21 C22 107.0(3) . . ?
C23 C22 C21 134.8(4) . . ?
C23 C22 C27 119.3(3) . . ?
C27 C22 C21 105.9(3) . . ?
C22 C23 H23 120.2 . . ?
C22 C23 C24 119.6(3) . . ?
C24 C23 H23 120.2 . . ?
C23 C24 H24 119.2 . . ?
C23 C24 C25 121.6(4) . . ?
C25 C24 H24 119.2 . . ?
C24 C25 C30 120.1(3) . . ?
C26 C25 C24 119.5(4) . . ?
C26 C25 C30 120.3(3) . . ?
C25 C26 H26 120.6 . . ?
C27 C26 C25 118.8(3) . . ?
C27 C26 H26 120.6 . . ?
N3 C27 C22 109.3(3) . . ?
N3 C27 C26 129.5(3) . . ?
C26 C27 C22 121.2(3) . . ?
N3 C28 C21 109.0(3) . . ?
N3 C28 C29 129.0(4) . . ?
C29 C28 C21 122.0(4) . . ?
C18 C29 H29 121.2 . . ?
C28 C29 C18 117.7(4) . . ?
C28 C29 H29 121.2 . . ?
N4 C30 C25 120.0(3) . . ?
N4 C30 C31 108.4(3) . . ?
C31 C30 C25 131.6(3) . . ?
C30 C31 C34 127.2(4) . . ?
C32 C31 C30 107.5(3) . . ?
C32 C31 C34 125.3(4) . . ?
C31 C32 C33 107.5(3) . . ?
C31 C32 C36 127.6(3) . . ?
C33 C32 C36 125.0(4) . . ?
N4 C33 C32 107.3(3) . . ?
N4 C33 C38 122.3(3) . . ?
C38 C33 C32 130.3(4) . . ?
C31 C34 H34A 109.0 . . ?
C31 C34 H34B 109.0 . . ?
C31 C34 C35 113.1(3) . . ?
H34A C34 H34B 107.8 . . ?
C35 C34 H34A 109.0 . . ?
C35 C34 H34B 109.0 . . ?
C34 C35 H35A 109.5 . . ?
C34 C35 H35B 109.5 . . ?
C34 C35 H35C 109.5 . . ?
H35A C35 H35B 109.5 . . ?
H35A C35 H35C 109.5 . . ?
H35B C35 H35C 109.5 . . ?
C32 C36 H36A 108.8 . . ?
C32 C36 H36B 108.8 . . ?
H36A C36 H36B 107.7 . . ?
C37 C36 C32 113.8(4) . . ?
C37 C36 H36A 108.8 . . ?
C37 C36 H36B 108.8 . . ?
C36 C37 H37A 109.5 . . ?
C36 C37 H37B 109.5 . . ?
C36 C37 H37C 109.5 . . ?
H37A C37 H37B 109.5 . . ?
H37A C37 H37C 109.5 . . ?
H37B C37 H37C 109.5 . . ?
C33 C38 H38 117.4 . . ?
C39 C38 C33 125.2(4) . . ?
C39 C38 H38 117.4 . . ?
N5 C39 C40 109.2(3) . . ?
C38 C39 N5 121.6(3) . . ?
C38 C39 C40 129.2(4) . . ?
C39 C40 C43 126.7(3) . . ?
C41 C40 C39 106.0(3) . . ?
C41 C40 C43 127.1(3) . . ?
C40 C41 C42 105.6(3) . . ?
C40 C41 C45 128.8(3) . . ?
C42 C41 C45 125.5(3) . . ?
N5 C42 C41 111.9(3) . . ?
N5 C42 C47 118.1(3) . . ?
C41 C42 C47 130.0(3) . . ?
C40 C43 H43A 108.9 . . ?
C40 C43 H43B 108.9 . . ?
C40 C43 C44 113.5(4) . . ?
H43A C43 H43B 107.7 . . ?
C44 C43 H43A 108.9 . . ?
C44 C43 H43B 108.9 . . ?
C43 C44 H44A 109.5 . . ?
C43 C44 H44B 109.5 . . ?
C43 C44 H44C 109.5 . . ?
H44A C44 H44B 109.5 . . ?
H44A C44 H44C 109.5 . . ?
H44B C44 H44C 109.5 . . ?
C41 C45 H45A 109.1 . . ?
C41 C45 H45B 109.1 . . ?
H45A C45 H45B 107.8 . . ?
C46 C45 C41 112.5(4) . . ?
C46 C45 H45A 109.1 . . ?
C46 C45 H45B 109.1 . . ?
C45 C46 H46A 109.5 . . ?
C45 C46 H46B 109.5 . . ?
C45 C46 H46C 109.5 . . ?
H46A C46 H46B 109.5 . . ?
H46A C46 H46C 109.5 . . ?
H46B C46 H46C 109.5 . . ?
C48 C47 C42 119.9(3) . . ?
C48 C47 C68 122.4(3) . . ?
C68 C47 C42 117.5(3) . . ?
N6 C48 C49 107.8(3) . . ?
C47 C48 N6 120.1(3) . . ?
C47 C48 C49 131.6(3) . . ?
C48 C49 C52 129.5(4) . . ?
C50 C49 C48 107.0(3) . . ?
C50 C49 C52 123.5(3) . . ?
C49 C50 C51 107.6(3) . . ?
C49 C50 C54 126.0(4) . . ?
C51 C50 C54 126.2(4) . . ?
N6 C51 C50 109.5(3) . . ?
N6 C51 C56 124.2(3) . . ?
C50 C51 C56 124.9(3) . . ?
C49 C52 H52A 109.1 . . ?
C49 C52 H52B 109.1 . . ?
C49 C52 C53 112.4(3) . . ?
H52A C52 H52B 107.9 . . ?
C53 C52 H52A 109.1 . . ?
C53 C52 H52B 109.1 . . ?
C52 C53 H53A 109.5 . . ?
C52 C53 H53B 109.5 . . ?
C52 C53 H53C 109.5 . . ?
H53A C53 H53B 109.5 . . ?
H53A C53 H53C 109.5 . . ?
H53B C53 H53C 109.5 . . ?
C50 C54 H54A 109.6 . . ?
C50 C54 H54B 109.6 . . ?
C50 C54 C55 110.5(4) . . ?
H54A C54 H54B 108.1 . . ?
C55 C54 H54A 109.6 . . ?
C55 C54 H54B 109.6 . . ?
C54 C55 H55A 109.5 . . ?
C54 C55 H55B 109.5 . . ?
C54 C55 H55C 109.5 . . ?
H55A C55 H55B 109.5 . . ?
H55A C55 H55C 109.5 . . ?
H55B C55 H55C 109.5 . . ?
C57 C56 C51 114.9(3) . . ?
C67 C56 C51 124.0(4) . . ?
C67 C56 C57 120.3(4) . . ?
C56 C57 H57 119.2 . . ?
C58 C57 C56 121.7(4) . . ?
C58 C57 H57 119.1 . . ?
C57 C58 H58 120.6 . . ?
C57 C58 C59 118.8(4) . . ?
C59 C58 H58 120.6 . . ?
C58 C59 C60 133.5(4) . . ?
C58 C59 C66 118.7(4) . . ?
C66 C59 C60 106.9(3) . . ?
C61 C60 C59 135.4(4) . . ?
C61 C60 C65 118.0(4) . . ?
C65 C60 C59 106.0(4) . . ?
C60 C61 H61 119.8 . . ?
C62 C61 C60 120.5(4) . . ?
C62 C61 H61 119.8 . . ?
C61 C62 H62 119.8 . . ?
C61 C62 C63 120.5(4) . . ?
C63 C62 H62 119.8 . . ?
C62 C63 C1 124.2(4) . . ?
C64 C63 C1 114.7(4) . . ?
C64 C63 C62 120.4(4) . . ?
C63 C64 H64 120.8 . . ?
C63 C64 C65 118.4(4) . . ?
C65 C64 H64 120.8 . . ?
N11 C65 C60 109.6(4) . . ?
N11 C65 C64 127.8(4) . . ?
C64 C65 C60 121.8(4) . . ?
N11 C66 C59 109.4(4) . . ?
N11 C66 C67 127.3(4) . . ?
C67 C66 C59 122.9(4) . . ?
C56 C67 C66 117.4(4) . . ?
C56 C67 H67 121.3 . . ?
C66 C67 H67 121.3 . . ?
N7 C68 C47 119.1(3) . . ?
N7 C68 C69 108.4(3) . . ?
C47 C68 C69 131.7(3) . . ?
C68 C69 C72 128.7(3) . . ?
C70 C69 C68 106.7(3) . . ?
C70 C69 C72 124.5(3) . . ?
C69 C70 C71 107.5(3) . . ?
C69 C70 C74 126.4(4) . . ?
C71 C70 C74 126.0(4) . . ?
N7 C71 C70 109.6(3) . . ?
N7 C71 C76 124.9(3) . . ?
C70 C71 C76 125.4(3) . . ?
C69 C72 H72A 109.0 . . ?
C69 C72 H72B 109.0 . . ?
C69 C72 C73 113.1(3) . . ?
H72A C72 H72B 107.8 . . ?
C73 C72 H72A 109.0 . . ?
C73 C72 H72B 109.0 . . ?
C72 C73 H73A 109.5 . . ?
C72 C73 H73B 109.5 . . ?
C72 C73 H73C 109.5 . . ?
H73A C73 H73B 109.5 . . ?
H73A C73 H73C 109.5 . . ?
H73B C73 H73C 109.5 . . ?
C70 C74 H74A 108.9 . . ?
C70 C74 H74B 108.9 . . ?
C70 C74 C75 113.3(4) . . ?
H74A C74 H74B 107.7 . . ?
C75 C74 H74A 108.9 . . ?
C75 C74 H74B 108.9 . . ?
C74 C75 H75A 109.5 . . ?
C74 C75 H75B 109.5 . . ?
C74 C75 H75C 109.5 . . ?
H75A C75 H75B 109.5 . . ?
H75A C75 H75C 109.5 . . ?
H75B C75 H75C 109.5 . . ?
C77 C76 C71 119.9(3) . . ?
C87 C76 C71 120.1(3) . . ?
C87 C76 C77 119.6(3) . . ?
C76 C77 H77 119.2 . . ?
C78 C77 C76 121.5(4) . . ?
C78 C77 H77 119.2 . . ?
C77 C78 H78 120.4 . . ?
C77 C78 C79 119.3(4) . . ?
C79 C78 H78 120.4 . . ?
C78 C79 C80 135.1(4) . . ?
C78 C79 C86 118.7(4) . . ?
C86 C79 C80 106.3(4) . . ?
C81 C80 C79 135.2(4) . . ?
C85 C80 C79 106.1(3) . . ?
C85 C80 C81 118.8(4) . . ?
C80 C81 H81 120.4 . . ?
C82 C81 C80 119.1(5) . . ?
C82 C81 H81 120.4 . . ?
C81 C82 H82 119.1 . . ?
C81 C82 C83 121.8(5) . . ?
C83 C82 H82 119.1 . . ?
C82 C83 C88 120.9(4) . . ?
C84 C83 C82 119.8(4) . . ?
C84 C83 C88 119.3(5) . . ?
C83 C84 H84 120.7 . . ?
C83 C84 C85 118.5(4) . . ?
C85 C84 H84 120.7 . . ?
N8 C85 C80 110.0(3) . . ?
N8 C85 C84 128.0(4) . . ?
C84 C85 C80 122.0(4) . . ?
N8 C86 C79 109.5(3) . . ?
N8 C86 C87 128.4(4) . . ?
C87 C86 C79 122.1(4) . . ?
C76 C87 C86 118.7(4) . . ?
C76 C87 H87 120.6 . . ?
C86 C87 H87 120.6 . . ?
N9 C88 C83 119.6(4) . . ?
N9 C88 C89 109.3(4) . . ?
C89 C88 C83 131.1(5) . . ?
C88 C89 C92 129.3(5) . . ?
C90 C89 C88 106.3(5) . . ?
C90 C89 C92 124.1(5) . . ?
C89 C90 C91 108.0(5) . . ?
C89 C90 C94 129.2(6) . . ?
C91 C90 C94 122.2(6) . . ?
N9 C91 C90 105.4(5) . . ?
N9 C91 C96 123.5(5) . . ?
C96 C91 C90 131.0(5) . . ?
C89 C92 H92A 109.3 . . ?
C89 C92 H92B 109.3 . . ?
H92A C92 H92B 107.9 . . ?
C93 C92 C89 111.7(6) . . ?
C93 C92 H92A 109.3 . . ?
C93 C92 H92B 109.3 . . ?
C92 C93 H93A 109.5 . . ?
C92 C93 H93B 109.5 . . ?
C92 C93 H93C 109.5 . . ?
H93A C93 H93B 109.5 . . ?
H93A C93 H93C 109.5 . . ?
H93B C93 H93C 109.5 . . ?
C90 C94 H94A 109.0 . . ?
C90 C94 H94B 109.0 . . ?
H94A C94 H94B 107.8 . . ?
C95 C94 C90 113.1(6) . . ?
C95 C94 H94A 109.0 . . ?
C95 C94 H94B 109.0 . . ?
C94 C95 H95A 109.5 . . ?
C94 C95 H95B 109.5 . . ?
C94 C95 H95C 109.5 . . ?
H95A C95 H95B 109.5 . . ?
H95A C95 H95C 109.5 . . ?
H95B C95 H95C 109.5 . . ?
C91 C96 H96 115.9 . . ?
C97 C96 C91 128.1(5) . . ?
C97 C96 H96 115.9 . . ?
N10 C97 C98 109.8(4) . . ?
C96 C97 N10 120.9(5) . . ?
C96 C97 C98 129.3(5) . . ?
C97 C98 C101 124.5(5) . . ?
C99 C98 C97 106.4(4) . . ?
C99 C98 C101 129.0(5) . . ?
C98 C99 C100 105.1(4) . . ?
C98 C99 C103 129.7(5) . . ?
C100 C99 C103 125.0(4) . . ?
N10 C100 C9 119.8(4) . . ?
N10 C100 C99 113.6(4) . . ?
C99 C100 C9 126.6(4) . . ?
C98 C101 H10A 109.4 . . ?
C98 C101 H10B 109.4 . . ?
H10A C101 H10B 108.0 . . ?
C102 C101 C98 111.1(7) . . ?
C102 C101 H10A 109.4 . . ?
C102 C101 H10B 109.4 . . ?
C101 C102 H10C 109.5 . . ?
C101 C102 H10D 109.5 . . ?
C101 C102 H10E 109.5 . . ?
H10C C102 H10D 109.5 . . ?
H10C C102 H10E 109.5 . . ?
H10D C102 H10E 109.5 . . ?
C99 C103 H10F 108.3 . . ?
C99 C103 H10G 108.3 . . ?
H10F C103 H10G 107.4 . . ?
C104 C103 C99 116.1(7) . . ?
C104 C103 H10F 108.3 . . ?
C104 C103 H10G 108.3 . . ?
C103 C104 H10H 109.5 . . ?
C103 C104 H10I 109.5 . . ?
C103 C104 H10J 109.5 . . ?
H10H C104 H10I 109.5 . . ?
H10H C104 H10J 109.5 . . ?
H10I C104 H10J 109.5 . . ?
F1 B1 N1 108.4(4) . . ?
F1 B1 N2 108.6(4) . . ?
F2 B1 F1 110.7(4) . . ?
F2 B1 N1 111.9(4) . . ?
F2 B1 N2 109.8(4) . . ?
N2 B1 N1 107.3(3) . . ?
F3 B2 N6 109.7(3) . . ?
F3 B2 N7 109.6(3) . . ?
F4 B2 F3 110.1(3) . . ?
F4 B2 N6 109.9(3) . . ?
F4 B2 N7 109.4(3) . . ?
N7 B2 N6 108.0(3) . . ?
C106 O1 H1 109.5 . . ?
C107 O2 H2 109.0 . . ?
O1 C106 H10K 109.5 . . ?
O1 C106 H10L 109.5 . . ?
O1 C106 H10M 109.5 . . ?
H10K C106 H10L 109.5 . . ?
H10K C106 H10M 109.5 . . ?
H10L C106 H10M 109.5 . . ?
O2 C107 H10N 109.5 . . ?
O2 C107 H10O 109.5 . . ?
O2 C107 H10P 109.5 . . ?
H10N C107 H10O 109.5 . . ?
H10N C107 H10P 109.5 . . ?
H10O C107 H10P 109.5 . . ?
C108 O3 H3A 110.5 . . ?
O3 C108 H10Q 109.5 . . ?
O3 C108 H10R 109.5 . . ?
O3 C108 H10S 109.5 . . ?
H10Q C108 H10R 109.5 . . ?
H10Q C108 H10S 109.5 . . ?
H10R C108 H10S 109.5 . . ?
C109 O4 H4 109.5 . . ?
O4 C109 H10T 109.5 . . ?
O4 C109 H10U 109.5 . . ?
O4 C109 H10V 109.5 . . ?
H10T C109 H10U 109.5 . . ?
H10T C109 H10V 109.5 . . ?
H10U C109 H10V 109.5 . . ?
C110 O5 H5C 109.5 . . ?
O5 C110 H11A 109.5 . . ?
O5 C110 H11B 109.5 . . ?
O5 C110 H11C 109.5 . . ?
H11A C110 H11B 109.5 . . ?
H11A C110 H11C 109.5 . . ?
H11B C110 H11C 109.5 . . ?

loop_
_geom_bond_atom_site_label_1
_geom_bond_atom_site_label_2
_geom_bond_distance
_geom_bond_site_symmetry_2
_geom_bond_publ_flag
Cl1 C105 1.725(7) . ?
Cl2 C105 1.773(7) . ?
C105 H10W 0.9900 . ?
C105 H10X 0.9900 . ?
Cl3 C111 1.724(14) . ?
Cl4 C111 1.755(13) . ?
C111 H11D 0.9900 . ?
C111 H11E 0.9900 . ?
F1 B1 1.398(6) . ?
F2 B1 1.369(6) . ?
F3 B2 1.390(5) . ?
F4 B2 1.380(5) . ?
N1 C1 1.344(5) . ?
N1 C4 1.400(5) . ?
N1 B1 1.557(6) . ?
N2 C10 1.400(5) . ?
N2 C13 1.345(5) . ?
N2 B1 1.551(5) . ?
N3 H3 0.8800 . ?
N3 C27 1.376(5) . ?
N3 C28 1.389(5) . ?
N4 C30 1.372(5) . ?
N4 C33 1.383(5) . ?
N5 H5 0.8800 . ?
N5 C39 1.382(5) . ?
N5 C42 1.314(4) . ?
N6 C48 1.408(5) . ?
N6 C51 1.355(5) . ?
N6 B2 1.562(5) . ?
N7 C68 1.394(5) . ?
N7 C71 1.363(5) . ?
N7 B2 1.542(6) . ?
N8 H8 0.8800 . ?
N8 C85 1.362(5) . ?
N8 C86 1.389(5) . ?
N9 C88 1.357(6) . ?
N9 C91 1.391(6) . ?
N10 H10 0.8800 . ?
N10 C97 1.403(5) . ?
N10 C100 1.311(6) . ?
N11 H11 0.8800 . ?
N11 C65 1.389(6) . ?
N11 C66 1.380(5) . ?
C1 C2 1.412(6) . ?
C1 C63 1.492(6) . ?
C2 C3 1.397(7) . ?
C2 C5 1.494(7) . ?
C3 C4 1.427(7) . ?
C3 C7 1.503(6) . ?
C4 C9 1.406(6) . ?
C5 H5A 0.9900 . ?
C5 H5B 0.9900 . ?
C5 C6 1.500(9) . ?
C6 H6A 0.9800 . ?
C6 H6B 0.9800 . ?
C6 H6C 0.9800 . ?
C7 H7A 0.9900 . ?
C7 H7B 0.9900 . ?
C7 C8 1.576(11) . ?
C8 H8A 0.9800 . ?
C8 H8B 0.9800 . ?
C8 H8C 0.9800 . ?
C9 C10 1.384(6) . ?
C9 C100 1.478(5) . ?
C10 C11 1.446(6) . ?
C11 C12 1.372(6) . ?
C11 C14 1.515(6) . ?
C12 C13 1.413(5) . ?
C12 C16 1.501(6) . ?
C13 C18 1.482(6) . ?
C14 H14A 0.9900 . ?
C14 H14B 0.9900 . ?
C14 C15 1.543(6) . ?
C15 H15A 0.9800 . ?
C15 H15B 0.9800 . ?
C15 H15C 0.9800 . ?
C16 H16A 0.9900 . ?
C16 H16B 0.9900 . ?
C16 C17 1.513(8) . ?
C17 H17A 0.9800 . ?
C17 H17B 0.9800 . ?
C17 H17C 0.9800 . ?
C18 C19 1.404(6) . ?
C18 C29 1.398(6) . ?
C19 H19 0.9500 . ?
C19 C20 1.379(6) . ?
C20 H20 0.9500 . ?
C20 C21 1.402(5) . ?
C21 C22 1.447(5) . ?
C21 C28 1.403(5) . ?
C22 C23 1.382(5) . ?
C22 C27 1.420(5) . ?
C23 H23 0.9500 . ?
C23 C24 1.383(6) . ?
C24 H24 0.9500 . ?
C24 C25 1.410(5) . ?
C25 C26 1.396(5) . ?
C25 C30 1.468(5) . ?
C26 H26 0.9500 . ?
C26 C27 1.395(5) . ?
C28 C29 1.390(6) . ?
C29 H29 0.9500 . ?
C30 C31 1.407(5) . ?
C31 C32 1.395(6) . ?
C31 C34 1.505(5) . ?
C32 C33 1.425(5) . ?
C32 C36 1.505(6) . ?
C33 C38 1.398(5) . ?
C34 H34A 0.9900 . ?
C34 H34B 0.9900 . ?
C34 C35 1.548(6) . ?
C35 H35A 0.9800 . ?
C35 H35B 0.9800 . ?
C35 H35C 0.9800 . ?
C36 H36A 0.9900 . ?
C36 H36B 0.9900 . ?
C36 C37 1.503(7) . ?
C37 H37A 0.9800 . ?
C37 H37B 0.9800 . ?
C37 H37C 0.9800 . ?
C38 H38 0.9500 . ?
C38 C39 1.381(5) . ?
C39 C40 1.453(5) . ?
C40 C41 1.381(5) . ?
C40 C43 1.490(5) . ?
C41 C42 1.446(5) . ?
C41 C45 1.507(5) . ?
C42 C47 1.485(5) . ?
C43 H43A 0.9900 . ?
C43 H43B 0.9900 . ?
C43 C44 1.516(7) . ?
C44 H44A 0.9800 . ?
C44 H44B 0.9800 . ?
C44 H44C 0.9800 . ?
C45 H45A 0.9900 . ?
C45 H45B 0.9900 . ?
C45 C46 1.501(7) . ?
C46 H46A 0.9800 . ?
C46 H46B 0.9800 . ?
C46 H46C 0.9800 . ?
C47 C48 1.384(5) . ?
C47 C68 1.408(5) . ?
C48 C49 1.441(5) . ?
C49 C50 1.376(6) . ?
C49 C52 1.501(5) . ?
C50 C51 1.430(5) . ?
C50 C54 1.502(5) . ?
C51 C56 1.487(6) . ?
C52 H52A 0.9900 . ?
C52 H52B 0.9900 . ?
C52 C53 1.523(6) . ?
C53 H53A 0.9800 . ?
C53 H53B 0.9800 . ?
C53 H53C 0.9800 . ?
C54 H54A 0.9900 . ?
C54 H54B 0.9900 . ?
C54 C55 1.521(7) . ?
C55 H55A 0.9800 . ?
C55 H55B 0.9800 . ?
C55 H55C 0.9800 . ?
C56 C57 1.421(6) . ?
C56 C67 1.385(5) . ?
C57 H57 0.9500 . ?
C57 C58 1.376(6) . ?
C58 H58 0.9500 . ?
C58 C59 1.406(6) . ?
C59 C60 1.437(6) . ?
C59 C66 1.407(6) . ?
C60 C61 1.397(6) . ?
C60 C65 1.411(6) . ?
C61 H61 0.9500 . ?
C61 C62 1.367(6) . ?
C62 H62 0.9500 . ?
C62 C63 1.410(6) . ?
C63 C64 1.377(6) . ?
C64 H64 0.9500 . ?
C64 C65 1.393(6) . ?
C66 C67 1.399(6) . ?
C67 H67 0.9500 . ?
C68 C69 1.420(5) . ?
C69 C70 1.395(5) . ?
C69 C72 1.506(5) . ?
C70 C71 1.404(6) . ?
C70 C74 1.509(5) . ?
C71 C76 1.489(5) . ?
C72 H72A 0.9900 . ?
C72 H72B 0.9900 . ?
C72 C73 1.523(6) . ?
C73 H73A 0.9800 . ?
C73 H73B 0.9800 . ?
C73 H73C 0.9800 . ?
C74 H74A 0.9900 . ?
C74 H74B 0.9900 . ?
C74 C75 1.528(7) . ?
C75 H75A 0.9800 . ?
C75 H75B 0.9800 . ?
C75 H75C 0.9800 . ?
C76 C77 1.395(6) . ?
C76 C87 1.386(5) . ?
C77 H77 0.9500 . ?
C77 C78 1.390(6) . ?
C78 H78 0.9500 . ?
C78 C79 1.394(6) . ?
C79 C80 1.448(5) . ?
C79 C86 1.398(5) . ?
C80 C81 1.409(6) . ?
C80 C85 1.406(6) . ?
C81 H81 0.9500 . ?
C81 C82 1.382(6) . ?
C82 H82 0.9500 . ?
C82 C83 1.413(7) . ?
C83 C84 1.385(7) . ?
C83 C88 1.488(6) . ?
C84 H84 0.9500 . ?
C84 C85 1.406(5) . ?
C86 C87 1.391(5) . ?
C87 H87 0.9500 . ?
C88 C89 1.441(7) . ?
C89 C90 1.396(8) . ?
C89 C92 1.498(8) . ?
C90 C91 1.477(8) . ?
C90 C94 1.517(7) . ?
C91 C96 1.417(9) . ?
C92 H92A 0.9900 . ?
C92 H92B 0.9900 . ?
C92 C93 1.445(9) . ?
C93 H93A 0.9800 . ?
C93 H93B 0.9800 . ?
C93 H93C 0.9800 . ?
C94 H94A 0.9900 . ?
C94 H94B 0.9900 . ?
C94 C95 1.413(10) . ?
C95 H95A 0.9800 . ?
C95 H95B 0.9800 . ?
C95 H95C 0.9800 . ?
C96 H96 0.9500 . ?
C96 C97 1.378(8) . ?
C97 C98 1.475(8) . ?
C98 C99 1.348(7) . ?
C98 C101 1.533(8) . ?
C99 C100 1.476(6) . ?
C99 C103 1.506(8) . ?
C101 H10A 0.9900 . ?
C101 H10B 0.9900 . ?
C101 C102 1.424(9) . ?
C102 H10C 0.9800 . ?
C102 H10D 0.9800 . ?
C102 H10E 0.9800 . ?
C103 H10F 0.9900 . ?
C103 H10G 0.9900 . ?
C103 C104 1.505(12) . ?
C104 H10H 0.9800 . ?
C104 H10I 0.9800 . ?
C104 H10J 0.9800 . ?
O1 H1 0.8400 . ?
O1 C106 1.427(8) . ?
O2 H2 0.83(11) . ?
O2 C107 1.394(7) . ?
C106 H10K 0.9800 . ?
C106 H10L 0.9800 . ?
C106 H10M 0.9800 . ?
C107 H10N 0.9800 . ?
C107 H10O 0.9800 . ?
C107 H10P 0.9800 . ?
O3 H3A 0.8399 . ?
O3 C108 1.391(7) . ?
C108 H10Q 0.9800 . ?
C108 H10R 0.9800 . ?
C108 H10S 0.9800 . ?
O4 H4 0.8400 . ?
O4 C109 1.364(9) . ?
C109 H10T 0.9800 . ?
C109 H10U 0.9800 . ?
C109 H10V 0.9800 . ?
O5 H5C 0.8400 . ?
O5 C110 1.420(13) . ?
C110 H11A 0.9800 . ?
C110 H11B 0.9800 . ?
C110 H11C 0.9800 . ?

loop_
_geom_hbond_atom_site_label_D
_geom_hbond_atom_site_label_H
_geom_hbond_atom_site_label_A
_geom_hbond_distance_DH
_geom_hbond_distance_HA
_geom_hbond_distance_DA
_geom_hbond_angle_DHA
_geom_hbond_site_symmetry_A
_geom_hbond_publ_flag
N3 H3 O3 0.88 2.05 2.878(5) 156.1 . yes
N5 H5 N4 0.88 2.10 2.688(4) 123.7 . yes
N8 H8 O1 0.88 2.02 2.723(5) 135.9 . yes
N10 H10 N9 0.88 2.25 2.820(6) 121.9 . yes
N11 H11 O4 0.88 1.95 2.807(7) 164.3 . yes
O1 H1 O2 0.84 1.83 2.671(6) 175.9 . yes
O2 H2 F3 0.83 2.06 2.739(5) 137.6 . yes
O5 H5C O4 0.84 1.96 2.759(10) 159.4 2_564 yes

loop_
_geom_torsion_atom_site_label_1
_geom_torsion_atom_site_label_2
_geom_torsion_atom_site_label_3
_geom_torsion_atom_site_label_4
_geom_torsion
_geom_torsion_site_symmetry_1
_geom_torsion_site_symmetry_2
_geom_torsion_site_symmetry_3
_geom_torsion_site_symmetry_4
_geom_torsion_publ_flag
N1 C1 C2 C3 0.5(5) . . . . ?
N1 C1 C2 C5 -177.1(5) . . . . ?
N1 C1 C63 C62 70.5(6) . . . . ?
N1 C1 C63 C64 -99.6(5) . . . . ?
N1 C4 C9 C10 -1.8(7) . . . . ?
N1 C4 C9 C100 170.8(4) . . . . ?
N2 C10 C11 C12 1.6(5) . . . . ?
N2 C10 C11 C14 178.8(4) . . . . ?
N2 C13 C18 C19 -71.5(6) . . . . ?
N2 C13 C18 C29 113.1(5) . . . . ?
N3 C28 C29 C18 177.3(4) . . . . ?
N4 C30 C31 C32 -0.6(4) . . . . ?
N4 C30 C31 C34 178.9(4) . . . . ?
N4 C33 C38 C39 -4.5(6) . . . . ?
N5 C39 C40 C41 0.8(4) . . . . ?
N5 C39 C40 C43 -175.0(4) . . . . ?
N5 C42 C47 C48 -96.6(4) . . . . ?
N5 C42 C47 C68 77.8(4) . . . . ?
N6 C48 C49 C50 -2.0(4) . . . . ?
N6 C48 C49 C52 179.4(3) . . . . ?
N6 C51 C56 C57 -122.8(4) . . . . ?
N6 C51 C56 C67 47.2(6) . . . . ?
N7 C68 C69 C70 -1.2(4) . . . . ?
N7 C68 C69 C72 175.6(3) . . . . ?
N7 C71 C76 C77 -111.4(5) . . . . ?
N7 C71 C76 C87 75.9(5) . . . . ?
N8 C86 C87 C76 -178.4(4) . . . . ?
N9 C88 C89 C90 0.1(7) . . . . ?
N9 C88 C89 C92 173.1(6) . . . . ?
N9 C91 C96 C97 -3.2(15) . . . . ?
N10 C97 C98 C99 -4.3(8) . . . . ?
N10 C97 C98 C101 179.1(6) . . . . ?
N11 C66 C67 C56 170.7(4) . . . . ?
C1 N1 C4 C3 3.2(5) . . . . ?
C1 N1 C4 C9 -166.1(4) . . . . ?
C1 N1 B1 F1 -83.8(5) . . . . ?
C1 N1 B1 F2 38.6(6) . . . . ?
C1 N1 B1 N2 159.1(4) . . . . ?
C1 C2 C3 C4 1.5(6) . . . . ?
C1 C2 C3 C7 179.8(5) . . . . ?
C1 C2 C5 C6 73.7(8) . . . . ?
C1 C63 C64 C65 164.3(4) . . . . ?
C2 C1 C63 C62 -124.8(5) . . . . ?
C2 C1 C63 C64 65.1(6) . . . . ?
C2 C3 C4 N1 -2.9(5) . . . . ?
C2 C3 C4 C9 164.6(5) . . . . ?
C2 C3 C7 C8 -77.5(7) . . . . ?
C3 C2 C5 C6 -103.4(7) . . . . ?
C3 C4 C9 C10 -167.9(5) . . . . ?
C3 C4 C9 C100 4.7(8) . . . . ?
C4 N1 C1 C2 -2.3(5) . . . . ?
C4 N1 C1 C63 164.5(4) . . . . ?
C4 N1 B1 F1 91.7(4) . . . . ?
C4 N1 B1 F2 -145.9(4) . . . . ?
C4 N1 B1 N2 -25.4(6) . . . . ?
C4 C3 C7 C8 100.5(7) . . . . ?
C4 C9 C10 N2 -2.4(7) . . . . ?
C4 C9 C10 C11 171.6(5) . . . . ?
C4 C9 C100 N10 -91.2(6) . . . . ?
C4 C9 C100 C99 89.6(7) . . . . ?
C5 C2 C3 C4 179.0(5) . . . . ?
C5 C2 C3 C7 -2.7(9) . . . . ?
C7 C3 C4 N1 178.8(5) . . . . ?
C7 C3 C4 C9 -13.7(9) . . . . ?
C9 C10 C11 C12 -173.1(5) . . . . ?
C9 C10 C11 C14 4.1(8) . . . . ?
C10 N2 C13 C12 1.2(5) . . . . ?
C10 N2 C13 C18 -176.4(4) . . . . ?
C10 N2 B1 F1 -95.9(5) . . . . ?
C10 N2 B1 F2 143.0(4) . . . . ?
C10 N2 B1 N1 21.2(6) . . . . ?
C10 C9 C100 N10 81.7(7) . . . . ?
C10 C9 C100 C99 -97.6(6) . . . . ?
C10 C11 C12 C13 -0.9(5) . . . . ?
C10 C11 C12 C16 -176.5(4) . . . . ?
C10 C11 C14 C15 -100.0(6) . . . . ?
C11 C12 C13 N2 -0.2(5) . . . . ?
C11 C12 C13 C18 177.5(4) . . . . ?
C11 C12 C16 C17 93.4(6) . . . . ?
C12 C11 C14 C15 76.7(6) . . . . ?
C12 C13 C18 C19 111.3(5) . . . . ?
C12 C13 C18 C29 -64.2(6) . . . . ?
C13 N2 C10 C9 173.7(4) . . . . ?
C13 N2 C10 C11 -1.7(5) . . . . ?
C13 N2 B1 F1 80.7(5) . . . . ?
C13 N2 B1 F2 -40.5(6) . . . . ?
C13 N2 B1 N1 -162.3(4) . . . . ?
C13 C12 C16 C17 -81.4(6) . . . . ?
C13 C18 C19 C20 -174.0(4) . . . . ?
C13 C18 C29 C28 176.4(3) . . . . ?
C14 C11 C12 C13 -178.2(4) . . . . ?
C14 C11 C12 C16 6.2(7) . . . . ?
C16 C12 C13 N2 175.5(4) . . . . ?
C16 C12 C13 C18 -6.9(7) . . . . ?
C18 C19 C20 C21 -1.7(6) . . . . ?
C19 C18 C29 C28 0.9(6) . . . . ?
C19 C20 C21 C22 -178.6(4) . . . . ?
C19 C20 C21 C28 -0.2(6) . . . . ?
C20 C21 C22 C23 -4.1(8) . . . . ?
C20 C21 C22 C27 176.5(4) . . . . ?
C20 C21 C28 N3 -177.6(3) . . . . ?
C20 C21 C28 C29 2.5(6) . . . . ?
C21 C22 C23 C24 178.9(4) . . . . ?
C21 C22 C27 N3 2.2(4) . . . . ?
C21 C22 C27 C26 -178.1(3) . . . . ?
C21 C28 C29 C18 -2.9(6) . . . . ?
C22 C21 C28 N3 1.2(4) . . . . ?
C22 C21 C28 C29 -178.7(3) . . . . ?
C22 C23 C24 C25 0.1(6) . . . . ?
C23 C22 C27 N3 -177.3(3) . . . . ?
C23 C22 C27 C26 2.5(5) . . . . ?
C23 C24 C25 C26 1.0(5) . . . . ?
C23 C24 C25 C30 -176.7(3) . . . . ?
C24 C25 C26 C27 -0.3(5) . . . . ?
C24 C25 C30 N4 145.9(4) . . . . ?
C24 C25 C30 C31 -33.9(6) . . . . ?
C25 C26 C27 N3 178.3(4) . . . . ?
C25 C26 C27 C22 -1.4(5) . . . . ?
C25 C30 C31 C32 179.3(4) . . . . ?
C25 C30 C31 C34 -1.2(7) . . . . ?
C26 C25 C30 N4 -31.7(5) . . . . ?
C26 C25 C30 C31 148.4(4) . . . . ?
C27 N3 C28 C21 0.2(4) . . . . ?
C27 N3 C28 C29 -180.0(4) . . . . ?
C27 C22 C23 C24 -1.8(5) . . . . ?
C28 N3 C27 C22 -1.5(4) . . . . ?
C28 N3 C27 C26 178.8(4) . . . . ?
C28 C21 C22 C23 177.3(4) . . . . ?
C28 C21 C22 C27 -2.1(4) . . . . ?
C29 C18 C19 C20 1.3(6) . . . . ?
C30 N4 C33 C32 -1.2(4) . . . . ?
C30 N4 C33 C38 174.5(4) . . . . ?
C30 C25 C26 C27 177.4(3) . . . . ?
C30 C31 C32 C33 -0.2(4) . . . . ?
C30 C31 C32 C36 -179.7(4) . . . . ?
C30 C31 C34 C35 98.5(5) . . . . ?
C31 C32 C33 N4 0.8(4) . . . . ?
C31 C32 C33 C38 -174.5(4) . . . . ?
C31 C32 C36 C37 -99.6(5) . . . . ?
C32 C31 C34 C35 -82.1(5) . . . . ?
C32 C33 C38 C39 170.2(4) . . . . ?
C33 N4 C30 C25 -178.8(3) . . . . ?
C33 N4 C30 C31 1.1(4) . . . . ?
C33 C32 C36 C37 80.9(5) . . . . ?
C33 C38 C39 N5 0.0(6) . . . . ?
C33 C38 C39 C40 -178.7(4) . . . . ?
C34 C31 C32 C33 -179.7(4) . . . . ?
C34 C31 C32 C36 0.8(7) . . . . ?
C36 C32 C33 N4 -179.6(4) . . . . ?
C36 C32 C33 C38 5.1(7) . . . . ?
C38 C39 C40 C41 179.7(4) . . . . ?
C38 C39 C40 C43 3.9(7) . . . . ?
C39 N5 C42 C41 0.0(4) . . . . ?
C39 N5 C42 C47 179.6(3) . . . . ?
C39 C40 C41 C42 -0.8(4) . . . . ?
C39 C40 C41 C45 176.7(4) . . . . ?
C39 C40 C43 C44 89.1(5) . . . . ?
C40 C41 C42 N5 0.5(4) . . . . ?
C40 C41 C42 C47 -179.0(4) . . . . ?
C40 C41 C45 C46 -88.4(5) . . . . ?
C41 C40 C43 C44 -85.9(5) . . . . ?
C41 C42 C47 C48 82.9(5) . . . . ?
C41 C42 C47 C68 -102.7(4) . . . . ?
C42 N5 C39 C38 -179.5(3) . . . . ?
C42 N5 C39 C40 -0.5(4) . . . . ?
C42 C41 C45 C46 88.6(5) . . . . ?
C42 C47 C48 N6 162.8(3) . . . . ?
C42 C47 C48 C49 -8.4(6) . . . . ?
C42 C47 C68 N7 -175.0(3) . . . . ?
C42 C47 C68 C69 16.5(5) . . . . ?
C43 C40 C41 C42 175.0(4) . . . . ?
C43 C40 C41 C45 -7.5(7) . . . . ?
C45 C41 C42 N5 -177.1(4) . . . . ?
C45 C41 C42 C47 3.4(6) . . . . ?
C47 C48 C49 C50 170.0(4) . . . . ?
C47 C48 C49 C52 -8.6(6) . . . . ?
C47 C68 C69 C70 168.2(4) . . . . ?
C47 C68 C69 C72 -15.0(6) . . . . ?
C48 N6 C51 C50 -5.9(4) . . . . ?
C48 N6 C51 C56 161.0(3) . . . . ?
C48 N6 B2 F3 -121.6(4) . . . . ?
C48 N6 B2 F4 117.1(4) . . . . ?
C48 N6 B2 N7 -2.3(5) . . . . ?
C48 C47 C68 N7 -0.8(5) . . . . ?
C48 C47 C68 C69 -169.3(3) . . . . ?
C48 C49 C50 C51 -1.5(4) . . . . ?
C48 C49 C50 C54 173.1(4) . . . . ?
C48 C49 C52 C53 92.8(5) . . . . ?
C49 C50 C51 N6 4.7(4) . . . . ?
C49 C50 C51 C56 -162.0(3) . . . . ?
C49 C50 C54 C55 -84.7(6) . . . . ?
C50 C49 C52 C53 -85.6(5) . . . . ?
C50 C51 C56 C57 42.0(5) . . . . ?
C50 C51 C56 C67 -148.0(4) . . . . ?
C51 N6 C48 C47 -168.2(3) . . . . ?
C51 N6 C48 C49 4.9(4) . . . . ?
C51 N6 B2 F3 59.4(5) . . . . ?
C51 N6 B2 F4 -61.9(5) . . . . ?
C51 N6 B2 N7 178.7(3) . . . . ?
C51 C50 C54 C55 89.0(5) . . . . ?
C51 C56 C57 C58 165.5(4) . . . . ?
C51 C56 C67 C66 -164.8(3) . . . . ?
C52 C49 C50 C51 177.2(3) . . . . ?
C52 C49 C50 C54 -8.2(6) . . . . ?
C54 C50 C51 N6 -169.9(4) . . . . ?
C54 C50 C51 C56 23.3(6) . . . . ?
C56 C57 C58 C59 0.2(6) . . . . ?
C57 C56 C67 C66 4.8(5) . . . . ?
C57 C58 C59 C60 -163.4(4) . . . . ?
C57 C58 C59 C66 4.2(6) . . . . ?
C58 C59 C60 C61 0.6(8) . . . . ?
C58 C59 C60 C65 171.0(4) . . . . ?
C58 C59 C66 N11 -176.7(3) . . . . ?
C58 C59 C66 C67 -4.3(6) . . . . ?
C59 C60 C61 C62 163.5(4) . . . . ?
C59 C60 C65 N11 2.2(4) . . . . ?
C59 C60 C65 C64 -167.9(4) . . . . ?
C59 C66 C67 C56 -0.2(6) . . . . ?
C60 C59 C66 N11 -6.0(4) . . . . ?
C60 C59 C66 C67 166.3(4) . . . . ?
C60 C61 C62 C63 1.5(6) . . . . ?
C61 C60 C65 N11 174.5(3) . . . . ?
C61 C60 C65 C64 4.5(6) . . . . ?
C61 C62 C63 C1 -164.7(4) . . . . ?
C61 C62 C63 C64 4.9(6) . . . . ?
C62 C63 C64 C65 -6.3(6) . . . . ?
C63 C1 C2 C3 -165.7(4) . . . . ?
C63 C1 C2 C5 16.7(8) . . . . ?
C63 C64 C65 N11 -166.5(4) . . . . ?
C63 C64 C65 C60 1.6(6) . . . . ?
C65 N11 C66 C59 7.4(4) . . . . ?
C65 N11 C66 C67 -164.5(4) . . . . ?
C65 C60 C61 C62 -6.0(6) . . . . ?
C66 N11 C65 C60 -5.9(5) . . . . ?
C66 N11 C65 C64 163.3(4) . . . . ?
C66 C59 C60 C61 -168.0(4) . . . . ?
C66 C59 C60 C65 2.3(4) . . . . ?
C67 C56 C57 C58 -4.9(6) . . . . ?
C68 N7 C71 C70 -0.3(4) . . . . ?
C68 N7 C71 C76 -178.4(3) . . . . ?
C68 N7 B2 F3 109.3(4) . . . . ?
C68 N7 B2 F4 -129.9(3) . . . . ?
C68 N7 B2 N6 -10.2(5) . . . . ?
C68 C47 C48 N6 -11.3(5) . . . . ?
C68 C47 C48 C49 177.5(3) . . . . ?
C68 C69 C70 C71 1.0(4) . . . . ?
C68 C69 C70 C74 -176.9(4) . . . . ?
C68 C69 C72 C73 -90.2(5) . . . . ?
C69 C70 C71 N7 -0.4(4) . . . . ?
C69 C70 C71 C76 177.6(3) . . . . ?
C69 C70 C74 C75 82.0(5) . . . . ?
C70 C69 C72 C73 86.1(5) . . . . ?
C70 C71 C76 C77 70.9(5) . . . . ?
C70 C71 C76 C87 -101.9(5) . . . . ?
C71 N7 C68 C47 -170.0(3) . . . . ?
C71 N7 C68 C69 0.9(4) . . . . ?
C71 N7 B2 F3 -68.0(5) . . . . ?
C71 N7 B2 F4 52.9(5) . . . . ?
C71 N7 B2 N6 172.5(3) . . . . ?
C71 C70 C74 C75 -95.5(5) . . . . ?
C71 C76 C77 C78 -173.9(4) . . . . ?
C71 C76 C87 C86 172.2(3) . . . . ?
C72 C69 C70 C71 -176.0(3) . . . . ?
C72 C69 C70 C74 6.1(6) . . . . ?
C74 C70 C71 N7 177.5(3) . . . . ?
C74 C70 C71 C76 -4.5(6) . . . . ?
C76 C77 C78 C79 2.2(7) . . . . ?
C77 C76 C87 C86 -0.6(6) . . . . ?
C77 C78 C79 C80 179.6(5) . . . . ?
C77 C78 C79 C86 -1.5(7) . . . . ?
C78 C79 C80 C81 -0.7(9) . . . . ?
C78 C79 C80 C85 179.9(5) . . . . ?
C78 C79 C86 N8 179.5(4) . . . . ?
C78 C79 C86 C87 -0.2(6) . . . . ?
C79 C80 C81 C82 -179.1(5) . . . . ?
C79 C80 C85 N8 -0.1(5) . . . . ?
C79 C80 C85 C84 179.1(4) . . . . ?
C79 C86 C87 C76 1.2(6) . . . . ?
C80 C79 C86 N8 -1.3(5) . . . . ?
C80 C79 C86 C87 179.0(4) . . . . ?
C80 C81 C82 C83 -0.1(9) . . . . ?
C81 C80 C85 N8 -179.7(4) . . . . ?
C81 C80 C85 C84 -0.4(7) . . . . ?
C81 C82 C83 C84 0.1(9) . . . . ?
C81 C82 C83 C88 -180.0(5) . . . . ?
C82 C83 C84 C85 -0.3(7) . . . . ?
C82 C83 C88 N9 158.6(6) . . . . ?
C82 C83 C88 C89 -21.8(10) . . . . ?
C83 C84 C85 N8 179.6(4) . . . . ?
C83 C84 C85 C80 0.4(6) . . . . ?
C83 C88 C89 C90 -179.6(6) . . . . ?
C83 C88 C89 C92 -6.6(11) . . . . ?
C84 C83 C88 N9 -21.5(8) . . . . ?
C84 C83 C88 C89 158.1(6) . . . . ?
C85 N8 C86 C79 1.2(5) . . . . ?
C85 N8 C86 C87 -179.1(4) . . . . ?
C85 C80 C81 C82 0.2(8) . . . . ?
C86 N8 C85 C80 -0.7(5) . . . . ?
C86 N8 C85 C84 -179.9(4) . . . . ?
C86 C79 C80 C81 -179.7(5) . . . . ?
C86 C79 C80 C85 0.9(5) . . . . ?
C87 C76 C77 C78 -1.1(7) . . . . ?
C88 N9 C91 C90 6.8(8) . . . . ?
C88 N9 C91 C96 -177.4(8) . . . . ?
C88 C83 C84 C85 179.8(4) . . . . ?
C88 C89 C90 C91 4.0(7) . . . . ?
C88 C89 C90 C94 175.7(6) . . . . ?
C88 C89 C92 C93 -65.3(8) . . . . ?
C89 C90 C91 N9 -6.6(8) . . . . ?
C89 C90 C91 C96 178.0(9) . . . . ?
C89 C90 C94 C95 -87.8(9) . . . . ?
C90 C89 C92 C93 106.6(7) . . . . ?
C90 C91 C96 C97 171.5(8) . . . . ?
C91 N9 C88 C83 175.2(6) . . . . ?
C91 N9 C88 C89 -4.5(8) . . . . ?
C91 C90 C94 C95 82.8(9) . . . . ?
C91 C96 C97 N10 -1.4(14) . . . . ?
C91 C96 C97 C98 176.0(8) . . . . ?
C92 C89 C90 C91 -169.4(6) . . . . ?
C92 C89 C90 C94 2.2(10) . . . . ?
C94 C90 C91 N9 -179.0(6) . . . . ?
C94 C90 C91 C96 5.7(13) . . . . ?
C96 C97 C98 C99 178.1(8) . . . . ?
C96 C97 C98 C101 1.5(13) . . . . ?
C97 N10 C100 C9 -177.8(5) . . . . ?
C97 N10 C100 C99 1.5(7) . . . . ?
C97 C98 C99 C100 4.8(8) . . . . ?
C97 C98 C99 C103 179.5(7) . . . . ?
C97 C98 C101 C102 65.8(9) . . . . ?
C98 C99 C100 N10 -4.3(8) . . . . ?
C98 C99 C100 C9 175.0(6) . . . . ?
C98 C99 C103 C104 -99.3(10) . . . . ?
C99 C98 C101 C102 -110.0(9) . . . . ?
C100 N10 C97 C96 179.4(7) . . . . ?
C100 N10 C97 C98 1.6(7) . . . . ?
C100 C9 C10 N2 -175.2(4) . . . . ?
C100 C9 C10 C11 -1.1(7) . . . . ?
C100 C99 C103 C104 74.5(10) . . . . ?
C101 C98 C99 C100 -178.8(7) . . . . ?
C101 C98 C99 C103 -4.1(14) . . . . ?
C103 C99 C100 N10 -179.3(7) . . . . ?
C103 C99 C100 C9 -0.1(11) . . . . ?
B1 N1 C1 C2 173.7(4) . . . . ?
B1 N1 C1 C63 -19.5(7) . . . . ?
B1 N1 C4 C3 -173.1(4) . . . . ?
B1 N1 C4 C9 17.6(6) . . . . ?
B1 N2 C10 C9 -9.2(6) . . . . ?
B1 N2 C10 C11 175.4(4) . . . . ?
B1 N2 C13 C12 -175.7(4) . . . . ?
B1 N2 C13 C18 6.7(7) . . . . ?
B2 N6 C48 C47 12.6(5) . . . . ?
B2 N6 C48 C49 -174.3(3) . . . . ?
B2 N6 C51 C50 173.2(3) . . . . ?
B2 N6 C51 C56 -19.9(6) . . . . ?
B2 N7 C68 C47 12.3(5) . . . . ?
B2 N7 C68 C69 -176.8(3) . . . . ?
B2 N7 C71 C70 177.3(3) . . . . ?
B2 N7 C71 C76 -0.7(6) . . . . ?
